data_4107703
loop_
_publ_author_name
'Yuji Kikukawa'
'Syuhei Yamaguchi'
'Kazutaka Tsuchida'
'Yoshinao Nakagawa'
'Kazuhiro Uehara'
'Kazuya Yamaguchi'
'Noritaka Mizuno'

_publ_contact_author_email tmizuno@mail.ecc.u-tokyo.ac.jp
_publ_contact_author_fax +81-3-5841-7220
_publ_contact_author_name 'Professor Noritaka Mizuno'
_publ_contact_author_phone +81-3-5841-7272
_publ_section_title
;
 Synthesis and Catalysis of Di- and Tetranuclear Metal Sandwich-Type
 Silicotungstates [(\g-SiW10O36)2M2(\m-OH)2]10- and
 [(\g-SiW10O36)2M4(\m4-O)(\m-OH)6]8- (M = Zr or Hf)
;
_journal_name_full 'Journal of the American Chemical Society'
_journal_page_first 5472
_journal_page_last 5478
_journal_paper_doi 10.1021/ja078313i
_journal_volume 130
_journal_year 2008
_chemical_formula_moiety 'Cs10 O78 Si2 W20 Zr2 '
_chemical_formula_sum 'Cs10 O78 Si2 W20 Zr2'
_chemical_formula_weight 6492.62
_space_group_IT_number 15
_symmetry_cell_setting monoclinic
_symmetry_Int_Tables_number 15
_symmetry_space_group_name_Hall '-C 2yc'
_symmetry_space_group_name_H-M 'C 1 2/c 1'
_audit_creation_date 2007-06-21
_audit_creation_method 'by CrystalStructure 3.8'
_cell_angle_alpha 90.0000
_cell_angle_beta 123.9000(12)
_cell_angle_gamma 90.0000
_cell_formula_units_Z 4
_cell_length_a 25.3315(8)
_cell_length_b 22.6699(7)
_cell_length_c 18.5533(6)
_cell_measurement_temperature 153.1
_cell_volume 8843.3(5)
_computing_cell_refinement CrystalClear
_computing_data_collection CrystalClear
_computing_data_reduction CrystalStructure
_computing_publication_material 'CrystalStructure 3.8'
_computing_structure_refinement SHELXL
_computing_structure_solution SHELXS97
_diffrn_measured_fraction_theta_full 0.953
_diffrn_measured_fraction_theta_max 0.953
_diffrn_measurement_device_type 'Rigaku Saturn'
_diffrn_measurement_method \w
_diffrn_radiation_type 'Mo K\a'
_diffrn_radiation_wavelength 0.71069
_diffrn_reflns_limit_h_max 33
_diffrn_reflns_limit_h_min 0
_diffrn_reflns_limit_k_max 30
_diffrn_reflns_limit_k_min 0
_diffrn_reflns_limit_l_max 21
_diffrn_reflns_limit_l_min -25
_diffrn_reflns_number 11303
_diffrn_reflns_theta_full 29.09
_diffrn_reflns_theta_max 29.09
_exptl_absorpt_coefficient_mu 30.332
_exptl_absorpt_correction_type none
_exptl_crystal_colour colorless
_exptl_crystal_density_diffrn 4.876
_exptl_crystal_description platelet
_exptl_crystal_F_000 11048.00
_exptl_crystal_size_max 0.30
_exptl_crystal_size_mid 0.10
_exptl_crystal_size_min 0.05
_refine_diff_density_max 7.44
_refine_diff_density_min -5.97
_refine_ls_extinction_method none
_refine_ls_goodness_of_fit_ref 1.034
_refine_ls_number_parameters 529
_refine_ls_number_reflns 11303
_refine_ls_R_factor_gt 0.0739
_refine_ls_shift/su_max 0.0000
_refine_ls_structure_factor_coef Fsqd
_refine_ls_weighting_details 'w = 1/[\s^2^(Fo^2^)+(0.1578P)^2^+0.0000P] where P=(Fo^2^+2Fc^2^)/3'
_refine_ls_weighting_scheme calc
_refine_ls_wR_factor_ref 0.2701
_reflns_number_gt 6089
_reflns_number_total 11303
_reflns_threshold_expression F^2^>2.0\s(F^2^)
_cod_data_source_file ja078313i-file002.cif
_cod_data_source_block '_Template_texray.inf'
_cod_original_formula_sum 'Cs10 O78 Si2 W20 Zr2 '
_cod_database_code 4107703

loop_
_symmetry_equiv_pos_site_id
_symmetry_equiv_pos_as_xyz
1 +X,+Y,+Z
2 -X,+Y,1/2-Z
3 -X,-Y,-Z
4 +X,-Y,1/2+Z
5 1/2+X,1/2+Y,+Z
6 1/2-X,1/2+Y,1/2-Z
7 1/2-X,1/2-Y,-Z
8 1/2+X,1/2-Y,1/2+Z

loop_
_atom_site_label
_atom_site_type_symbol
_atom_site_fract_x
_atom_site_fract_y
_atom_site_fract_z
_atom_site_U_iso_or_equiv
_atom_site_adp_type
_atom_site_occupancy
_atom_site_symmetry_multiplicity
_atom_site_calc_flag
_atom_site_refinement_flags
W(1) W 0.29813(5) 0.06939(5) 0.63083(9) 0.0413(3) Uani 1.00 1 d .
W(2) W 0.37980(5) 0.17257(5) 0.77221(8) 0.0384(3) Uani 1.00 1 d .
W(3) W 0.07507(5) 0.20588(5) 0.50086(8) 0.0360(2) Uani 1.00 1 d .
W(4) W 0.15985(5) 0.30777(5) 0.64270(8) 0.0362(2) Uani 1.00 1 d .
W(5) W 0.12683(5) 0.05137(5) 0.53340(9) 0.0438(3) Uani 1.00 1 d .
W(6) W 0.31108(6) 0.27571(5) 0.84746(9) 0.0429(3) Uani 1.00 1 d .
W(7) W 0.22159(6) 0.01919(5) 0.73945(10) 0.0481(3) Uani 1.00 1 d .
W(8) W 0.31444(6) 0.13727(6) 0.90277(9) 0.0494(3) Uani 1.00 1 d .
W(9) W 0.08898(6) 0.10176(5) 0.66418(10) 0.0471(3) Uani 1.00 1 d .
W(10) W 0.18292(7) 0.22023(6) 0.82537(10) 0.0486(3) Uani 1.00 1 d .
Cs(1) Cs 0.05976(9) -0.07816(8) 0.62452(14) 0.0460(4) Uani 1.00 1 d .
Cs(2) Cs 0.35453(14) 0.03659(9) 0.47577(17) 0.0707(7) Uani 1.00 1 d .
Cs(3) Cs 0.2306(2) -0.10100(13) 0.5422(2) 0.1112(12) Uani 1.00 1 d .
Cs(4) Cs 0.5000 0.27490(13) 0.7500 0.0491(6) Uani 1.00 2 d S
Cs(5) Cs -0.03381(19) 0.2431(2) 0.5981(2) 0.1060(17) Uani 0.75 1 d P
Cs(6) Cs -0.0051(3) 0.3882(4) 0.5238(7) 0.089(4) Uani 0.25 1 d P
Cs(7) Cs -0.1057(7) 0.3875(5) 0.6947(8) 0.094(3) Uani 0.25 1 d P
Cs(8) Cs 0.1021(7) -0.1242(5) 0.4044(8) 0.098(4) Uani 0.25 1 d P
Zr(1) Zr 0.32076(11) 0.20723(11) 0.54198(18) 0.0334(6) Uani 1.00 1 d .
Si(1) Si 0.2205(3) 0.1659(3) 0.6845(5) 0.0348(17) Uani 1.00 1 d .
O(1) O 0.2176(9) 0.2145(8) 0.4429(15) 0.051(5) Uani 1.00 1 d .
O(2) O 0.4177(9) 0.1465(8) 0.5995(14) 0.047(5) Uani 1.00 1 d .
O(3) O 0.3014(7) 0.1189(7) 0.5585(13) 0.039(4) Uani 1.00 1 d .
O(4) O 0.3731(8) 0.2076(8) 0.6788(14) 0.040(4) Uani 1.00 1 d .
O(5) O 0.1075(9) 0.2379(7) 0.4464(11) 0.039(4) Uani 1.00 1 d .
O(6) O 0.1770(8) 0.3268(7) 0.5630(10) 0.035(4) Uani 1.00 1 d .
O(7) O 0.2044(9) 0.0605(8) 0.5480(13) 0.047(5) Uani 1.00 1 d .
O(8) O 0.2762(8) 0.1519(7) 0.6751(12) 0.038(4) Uani 1.00 1 d .
O(9) O 0.3510(8) 0.2436(7) 0.8005(12) 0.039(4) Uani 1.00 1 d .
O(10) O 0.3248(9) 0.0045(8) 0.6105(16) 0.059(6) Uani 1.00 1 d .
O(11) O 0.3780(10) 0.0935(8) 0.7307(15) 0.061(6) Uani 1.00 1 d .
O(12) O 0.4590(9) 0.1752(8) 0.8456(15) 0.054(6) Uani 1.00 1 d .
O(13) O 0.1005(7) 0.1305(8) 0.4856(13) 0.048(6) Uani 1.00 1 d .
O(14) O 0.1732(8) 0.2173(7) 0.6170(12) 0.036(4) Uani 1.00 1 d .
O(15) O 0.2453(7) 0.3087(7) 0.7375(11) 0.031(4) Uani 1.00 1 d .
O(16) O -0.0017(8) 0.2030(8) 0.4192(15) 0.047(5) Uani 1.00 1 d .
O(17) O 0.0759(9) 0.2796(7) 0.5525(14) 0.040(4) Uani 1.00 1 d .
O(18) O 0.1351(9) 0.3767(9) 0.6568(15) 0.049(5) Uani 1.00 1 d .
O(19) O 0.0902(8) 0.0080(8) 0.4400(14) 0.051(5) Uani 1.00 1 d .
O(20) O 0.3550(10) 0.3363(8) 0.9021(14) 0.050(5) Uani 1.00 1 d .
O(21) O 0.2841(10) 0.0323(8) 0.7132(15) 0.055(6) Uani 1.00 1 d .
O(22) O 0.3620(8) 0.1321(8) 0.8521(13) 0.046(5) Uani 1.00 1 d .
O(23) O 0.0656(8) 0.1685(7) 0.5897(15) 0.046(5) Uani 1.00 1 d .
O(24) O 0.1466(8) 0.2638(9) 0.7288(15) 0.052(5) Uani 1.00 1 d .
O(25) O 0.1659(8) -0.0093(7) 0.6224(14) 0.050(6) Uani 1.00 1 d .
O(26) O 0.0686(10) 0.0540(8) 0.5639(15) 0.057(6) Uani 1.00 1 d .
O(27) O 0.3476(9) 0.2174(9) 0.9345(13) 0.054(6) Uani 1.00 1 d .
O(28) O 0.2485(10) 0.2786(9) 0.8710(15) 0.053(5) Uani 1.00 1 d .
O(29) O 0.2673(9) 0.0735(13) 0.8440(19) 0.088(11) Uani 1.00 1 d .
O(30) O 0.2401(9) -0.0465(9) 0.7923(18) 0.065(7) Uani 1.00 1 d .
O(31) O 0.3652(10) 0.1068(9) 1.0039(16) 0.062(6) Uani 1.00 1 d .
O(32) O 0.1319(8) 0.1504(9) 0.7619(15) 0.051(6) Uani 1.00 1 d .
O(33) O 0.0251(15) 0.0856(11) 0.671(2) 0.089(9) Uani 1.00 1 d .
O(34) O 0.1447(9) 0.2393(10) 0.8730(17) 0.059(6) Uani 1.00 1 d .
O(35) O 0.1425(11) 0.0391(10) 0.7344(16) 0.075(8) Uani 1.00 1 d .
O(36) O 0.2474(10) 0.1644(9) 0.9124(16) 0.056(6) Uani 1.00 1 d .
O(37) O 0.1784(8) 0.1048(8) 0.6634(13) 0.041(4) Uani 1.00 1 d .
O(38) O 0.2483(7) 0.1897(8) 0.7834(11) 0.032(3) Uani 1.00 1 d .
O(39) O 0.3326(11) 0.3696(13) 0.6829(18) 0.091(10) Uani 1.00 1 d .

loop_
_atom_site_aniso_label
_atom_site_aniso_U_11
_atom_site_aniso_U_22
_atom_site_aniso_U_33
_atom_site_aniso_U_12
_atom_site_aniso_U_13
_atom_site_aniso_U_23
W(1) 0.0326(6) 0.0217(5) 0.0615(8) -0.0023(4) 0.0212(5) -0.0016(5)
W(2) 0.0277(5) 0.0303(5) 0.0461(7) -0.0036(4) 0.0137(5) 0.0024(4)
W(3) 0.0265(5) 0.0257(5) 0.0514(7) -0.0042(4) 0.0190(5) -0.0001(4)
W(4) 0.0356(6) 0.0267(5) 0.0486(7) -0.0027(4) 0.0250(5) -0.0024(4)
W(5) 0.0312(6) 0.0247(5) 0.0636(8) -0.0054(4) 0.0191(6) -0.0021(5)
W(6) 0.0452(7) 0.0353(6) 0.0449(7) -0.0091(5) 0.0231(6) -0.0038(5)
W(7) 0.0370(6) 0.0286(5) 0.0665(9) -0.0044(4) 0.0213(6) 0.0112(5)
W(8) 0.0511(7) 0.0408(6) 0.0483(7) -0.0049(5) 0.0228(6) 0.0088(5)
W(9) 0.0398(6) 0.0336(6) 0.0719(9) -0.0057(5) 0.0337(6) 0.0065(5)
W(10) 0.0573(8) 0.0432(6) 0.0589(8) -0.0065(5) 0.0407(7) 0.0006(6)
Cs(1) 0.0372(9) 0.0290(8) 0.0656(13) -0.0065(7) 0.0248(9) -0.0003(8)
Cs(2) 0.1051(19) 0.0350(10) 0.0622(14) -0.0013(11) 0.0407(14) -0.0065(9)
Cs(3) 0.174(3) 0.0603(17) 0.164(3) -0.0400(19) 0.134(3) -0.0314(19)
Cs(4) 0.0321(13) 0.0592(17) 0.0438(15) 0.0000 0.0135(12) 0.0000
Cs(5) 0.075(2) 0.182(4) 0.074(2) 0.068(2) 0.049(2) 0.045(2)
Cs(6) 0.016(3) 0.099(7) 0.097(7) 0.014(4) -0.002(4) -0.065(6)
Cs(7) 0.153(11) 0.064(6) 0.087(8) 0.028(7) 0.082(8) 0.028(6)
Cs(8) 0.155(11) 0.079(7) 0.106(9) 0.065(7) 0.100(9) 0.027(6)
Zr(1) 0.0256(13) 0.0263(12) 0.0437(15) -0.0046(9) 0.0165(11) -0.0050(11)
Si(1) 0.028(3) 0.025(3) 0.043(4) -0.002(2) 0.015(3) 0.007(3)
O(1) 0.039(11) 0.020(9) 0.083(16) 0.010(7) 0.028(11) -0.008(9)
O(2) 0.041(11) 0.024(9) 0.068(14) -0.008(8) 0.025(10) -0.003(9)
O(3) 0.022(8) 0.028(9) 0.069(14) -0.013(7) 0.027(9) -0.002(9)
O(4) 0.039(10) 0.033(9) 0.071(14) -0.003(8) 0.044(11) -0.002(9)
O(5) 0.044(10) 0.031(9) 0.019(9) -0.005(8) 0.002(8) -0.003(7)
O(6) 0.036(10) 0.035(9) 0.012(8) -0.019(7) 0.000(7) -0.008(7)
O(7) 0.056(12) 0.030(9) 0.044(12) 0.018(9) 0.021(10) 0.012(8)
O(8) 0.038(10) 0.014(7) 0.045(11) -0.019(7) 0.013(8) -0.007(7)
O(9) 0.040(10) 0.025(8) 0.042(11) 0.023(8) 0.017(9) 0.018(8)
O(10) 0.044(12) 0.024(9) 0.103(19) -0.017(8) 0.038(13) -0.010(11)
O(11) 0.074(15) 0.019(9) 0.066(15) 0.032(9) 0.024(12) 0.014(9)
O(12) 0.045(12) 0.026(10) 0.065(15) -0.001(8) 0.014(11) -0.001(9)
O(13) 0.021(9) 0.030(9) 0.056(13) 0.000(7) -0.001(8) -0.033(9)
O(14) 0.037(10) 0.028(9) 0.038(10) -0.004(7) 0.020(8) 0.005(7)
O(15) 0.019(8) 0.030(8) 0.027(9) 0.003(6) 0.002(7) 0.003(7)
O(16) 0.024(9) 0.030(9) 0.078(15) -0.014(7) 0.022(10) 0.001(9)
O(17) 0.040(10) 0.029(9) 0.064(13) -0.014(8) 0.036(10) -0.010(9)
O(18) 0.042(11) 0.039(11) 0.078(16) -0.007(9) 0.041(11) -0.003(10)
O(19) 0.030(10) 0.029(9) 0.065(14) -0.012(8) 0.009(10) -0.021(9)
O(20) 0.066(14) 0.035(10) 0.056(14) -0.014(9) 0.040(12) -0.009(9)
O(21) 0.051(12) 0.028(9) 0.065(15) 0.012(9) 0.019(11) -0.008(9)
O(22) 0.034(10) 0.028(9) 0.054(13) 0.010(8) 0.011(9) 0.009(9)
O(23) 0.019(9) 0.026(9) 0.083(16) -0.002(7) 0.021(10) 0.017(9)
O(24) 0.026(10) 0.053(13) 0.072(16) 0.013(9) 0.024(10) 0.018(11)
O(25) 0.030(10) 0.018(8) 0.072(15) -0.014(7) 0.009(10) 0.007(9)
O(26) 0.047(12) 0.029(10) 0.066(15) -0.000(9) 0.015(11) 0.012(10)
O(27) 0.048(12) 0.040(11) 0.039(12) -0.000(9) 0.003(10) -0.016(9)
O(28) 0.056(13) 0.043(12) 0.056(14) -0.001(10) 0.028(11) -0.005(10)
O(29) 0.032(11) 0.13(2) 0.12(2) 0.039(13) 0.051(14) 0.10(2)
O(30) 0.033(11) 0.049(13) 0.10(2) -0.018(10) 0.026(12) -0.012(13)
O(31) 0.047(12) 0.038(12) 0.077(17) -0.001(9) 0.019(12) 0.016(11)
O(32) 0.028(10) 0.041(11) 0.091(17) -0.012(8) 0.038(11) 0.009(11)
O(33) 0.13(2) 0.045(14) 0.13(2) -0.021(15) 0.10(2) 0.004(15)
O(34) 0.033(11) 0.056(13) 0.098(19) 0.010(10) 0.043(12) 0.016(13)
O(35) 0.066(15) 0.066(16) 0.070(17) -0.045(12) 0.024(13) 0.019(13)
O(36) 0.050(13) 0.050(13) 0.080(17) -0.001(10) 0.045(13) 0.018(11)
O(37) 0.034(10) 0.034(10) 0.057(13) 0.007(8) 0.026(9) 0.015(9)
O(38) 0.028(9) 0.040(10) 0.028(9) 0.002(7) 0.017(8) 0.009(7)
O(39) 0.060(15) 0.11(2) 0.09(2) -0.045(15) 0.031(14) -0.079(18)

loop_
_atom_type_symbol
_atom_type_description
_atom_type_scat_dispersion_real
_atom_type_scat_dispersion_imag
_atom_type_scat_source
O O 0.011 0.006
;
International Tables for Crystallography
(1992, Vol. C, Tables 4.2.6.8 and 6.1.1.4)
;
Si Si 0.082 0.070
;
International Tables for Crystallography
(1992, Vol. C, Tables 4.2.6.8 and 6.1.1.4)
;
W W -0.849 6.872
;
International Tables for Crystallography
(1992, Vol. C, Tables 4.2.6.8 and 6.1.1.4)
;
Cs Cs -0.368 2.119
;
International Tables for Crystallography
(1992, Vol. C, Tables 4.2.6.8 and 6.1.1.4)
;
Zr Zr -2.967 0.560
;
International Tables for Crystallography
(1992, Vol. C, Tables 4.2.6.8 and 6.1.1.4)
;

loop_
_geom_angle_atom_site_label_1
_geom_angle_atom_site_label_2
_geom_angle_atom_site_label_3
_geom_angle
_geom_angle_publ_flag
_geom_angle_site_symmetry_1
_geom_angle_site_symmetry_3
O(3) W(1) O(7) 91.1(8) yes . .
O(3) W(1) O(8) 82.9(9) yes . .
O(3) W(1) O(10) 100.4(12) yes . .
O(3) W(1) O(11) 94.7(9) yes . .
O(3) W(1) O(21) 165.5(10) yes . .
O(7) W(1) O(8) 86.2(7) yes . .
O(7) W(1) O(10) 100.8(8) yes . .
O(7) W(1) O(11) 160.0(12) yes . .
O(7) W(1) O(21) 84.3(9) yes . .
O(8) W(1) O(10) 172.2(8) yes . .
O(8) W(1) O(11) 75.5(8) yes . .
O(8) W(1) O(21) 83.2(9) yes . .
O(10) W(1) O(11) 97.0(9) yes . .
O(10) W(1) O(21) 93.9(12) yes . .
O(11) W(1) O(21) 85.4(10) yes . .
O(4) W(2) O(8) 83.2(8) yes . .
O(4) W(2) O(9) 92.7(9) yes . .
O(4) W(2) O(11) 93.2(11) yes . .
O(4) W(2) O(12) 100.9(11) yes . .
O(4) W(2) O(22) 164.7(7) yes . .
O(8) W(2) O(9) 86.7(7) yes . .
O(8) W(2) O(11) 74.5(8) yes . .
O(8) W(2) O(12) 170.0(7) yes . .
O(8) W(2) O(22) 81.6(7) yes . .
O(9) W(2) O(11) 159.5(10) yes . .
O(9) W(2) O(12) 102.1(9) yes . .
O(9) W(2) O(22) 84.6(9) yes . .
O(11) W(2) O(12) 96.1(9) yes . .
O(11) W(2) O(22) 84.6(11) yes . .
O(12) W(2) O(22) 94.4(11) yes . .
O(5) W(3) O(13) 88.9(10) yes . .
O(5) W(3) O(14) 83.2(8) yes . .
O(5) W(3) O(16) 100.0(11) yes . .
O(5) W(3) O(17) 92.8(10) yes . .
O(5) W(3) O(23) 163.2(6) yes . .
O(13) W(3) O(14) 87.7(6) yes . .
O(13) W(3) O(16) 98.6(8) yes . .
O(13) W(3) O(17) 161.0(6) yes . .
O(13) W(3) O(23) 87.0(10) yes . .
O(14) W(3) O(16) 172.9(11) yes . .
O(14) W(3) O(17) 73.7(7) yes . .
O(14) W(3) O(23) 80.3(8) yes . .
O(16) W(3) O(17) 99.8(9) yes . .
O(16) W(3) O(23) 96.7(11) yes . .
O(17) W(3) O(23) 86.0(10) yes . .
O(6) W(4) O(14) 84.8(9) yes . .
O(6) W(4) O(15) 94.9(8) yes . .
O(6) W(4) O(17) 91.2(10) yes . .
O(6) W(4) O(18) 100.2(11) yes . .
O(6) W(4) O(24) 164.7(9) yes . .
O(14) W(4) O(15) 88.7(6) yes . .
O(14) W(4) O(17) 74.3(7) yes . .
O(14) W(4) O(18) 169.6(9) yes . .
O(14) W(4) O(24) 80.0(9) yes . .
O(15) W(4) O(17) 161.3(7) yes . .
O(15) W(4) O(18) 99.9(7) yes . .
O(15) W(4) O(24) 83.2(8) yes . .
O(17) W(4) O(18) 96.4(8) yes . .
O(17) W(4) O(24) 86.3(9) yes . .
O(18) W(4) O(24) 95.1(12) yes . .
O(7) W(5) O(13) 91.7(8) yes . .
O(7) W(5) O(19) 98.2(11) yes . .
O(7) W(5) O(25) 87.6(9) yes . .
O(7) W(5) O(26) 156.7(9) yes . .
O(7) W(5) O(37) 81.6(9) yes . .
O(13) W(5) O(19) 102.2(8) yes . .
O(13) W(5) O(25) 157.2(9) yes . .
O(13) W(5) O(26) 88.9(10) yes . .
O(13) W(5) O(37) 81.1(7) yes . .
O(19) W(5) O(25) 100.5(8) yes . .
O(19) W(5) O(26) 104.4(10) yes . .
O(19) W(5) O(37) 176.8(8) yes . .
O(25) W(5) O(26) 83.0(10) yes . .
O(25) W(5) O(37) 76.3(7) yes . .
O(26) W(5) O(37) 75.6(8) yes . .
O(9) W(6) O(15) 91.8(8) yes . .
O(9) W(6) O(20) 104.8(12) yes . .
O(9) W(6) O(27) 89.5(10) yes . .
O(9) W(6) O(28) 154.2(8) yes . .
O(9) W(6) O(38) 80.0(8) yes . .
O(15) W(6) O(20) 102.1(8) yes . .
O(15) W(6) O(27) 154.5(7) yes . .
O(15) W(6) O(28) 83.6(9) yes . .
O(15) W(6) O(38) 81.2(6) yes . .
O(20) W(6) O(27) 102.2(8) yes . .
O(20) W(6) O(28) 101.0(12) yes . .
O(20) W(6) O(38) 173.9(12) yes . .
O(27) W(6) O(28) 84.2(11) yes . .
O(27) W(6) O(38) 74.0(6) yes . .
O(28) W(6) O(38) 74.1(8) yes . .
O(21) W(7) O(25) 87.4(10) yes . .
O(21) W(7) O(29) 92.1(11) yes . .
O(21) W(7) O(30) 106.3(12) yes . .
O(21) W(7) O(35) 153.8(9) yes . .
O(21) W(7) O(37) 83.7(8) yes . .
O(25) W(7) O(29) 162.0(9) yes . .
O(25) W(7) O(30) 98.6(9) yes . .
O(25) W(7) O(35) 86.5(10) yes . .
O(25) W(7) O(37) 78.0(7) yes . .
O(29) W(7) O(30) 98.9(12) yes . .
O(29) W(7) O(35) 86.0(10) yes . .
O(29) W(7) O(37) 84.0(9) yes . .
O(30) W(7) O(35) 99.9(13) yes . .
O(30) W(7) O(37) 169.4(10) yes . .
O(35) W(7) O(37) 70.0(10) yes . .
O(22) W(8) O(27) 85.5(10) yes . .
O(22) W(8) O(29) 92.3(13) yes . .
O(22) W(8) O(31) 102.8(12) yes . .
O(22) W(8) O(36) 155.5(9) yes . .
O(22) W(8) O(38) 82.8(8) yes . .
O(27) W(8) O(29) 163.3(9) yes . .
O(27) W(8) O(31) 96.4(8) yes . .
O(27) W(8) O(36) 85.8(10) yes . .
O(27) W(8) O(38) 76.2(6) yes . .
O(29) W(8) O(31) 100.2(11) yes . .
O(29) W(8) O(36) 89.5(12) yes . .
O(29) W(8) O(38) 87.1(9) yes . .
O(31) W(8) O(36) 100.9(13) yes . .
O(31) W(8) O(38) 170.5(10) yes . .
O(36) W(8) O(38) 72.9(10) yes . .
O(23) W(9) O(26) 86.5(9) yes . .
O(23) W(9) O(32) 90.7(9) yes . .
O(23) W(9) O(33) 107.3(11) yes . .
O(23) W(9) O(35) 155.2(13) yes . .
O(23) W(9) O(37) 83.1(8) yes . .
O(26) W(9) O(32) 162.1(11) yes . .
O(26) W(9) O(33) 101.1(13) yes . .
O(26) W(9) O(35) 87.0(10) yes . .
O(26) W(9) O(37) 75.3(9) yes . .
O(32) W(9) O(33) 96.5(14) yes . .
O(32) W(9) O(35) 88.2(9) yes . .
O(32) W(9) O(37) 86.9(9) yes . .
O(33) W(9) O(35) 97.4(13) yes . .
O(33) W(9) O(37) 169.0(9) yes . .
O(35) W(9) O(37) 72.2(11) yes . .
O(24) W(10) O(28) 84.1(9) yes . .
O(24) W(10) O(32) 92.6(9) yes . .
O(24) W(10) O(34) 104.9(12) yes . .
O(24) W(10) O(36) 154.0(13) yes . .
O(24) W(10) O(38) 83.8(10) yes . .
O(28) W(10) O(32) 160.1(13) yes . .
O(28) W(10) O(34) 101.6(12) yes . .
O(28) W(10) O(36) 87.9(8) yes . .
O(28) W(10) O(38) 75.3(10) yes . .
O(32) W(10) O(34) 98.2(11) yes . .
O(32) W(10) O(36) 86.6(8) yes . .
O(32) W(10) O(38) 84.9(9) yes . .
O(34) W(10) O(36) 100.9(12) yes . .
O(34) W(10) O(38) 170.5(7) yes . .
O(36) W(10) O(38) 70.2(11) yes . .
O(13) Cs(1) O(16) 47.3(4) yes 3_556 3_556
O(13) Cs(1) O(20) 111.5(5) yes 3_556 6_546
O(13) Cs(1) O(25) 150.2(5) yes 3_556 .
O(13) Cs(1) O(26) 112.5(4) yes 3_556 .
O(13) Cs(1) O(26) 45.6(6) yes 3_556 3_556
O(13) Cs(1) O(35) 138.5(6) yes 3_556 .
O(13) Cs(1) O(39) 119.4(6) yes 3_556 6_546
O(16) Cs(1) O(20) 70.1(6) yes 3_556 6_546
O(16) Cs(1) O(25) 137.9(6) yes 3_556 .
O(16) Cs(1) O(26) 150.4(5) yes 3_556 .
O(16) Cs(1) O(26) 80.0(4) yes 3_556 3_556
O(16) Cs(1) O(35) 161.7(6) yes 3_556 .
O(16) Cs(1) O(39) 86.5(6) yes 3_556 6_546
O(20) Cs(1) O(25) 68.6(5) yes 6_546 .
O(20) Cs(1) O(26) 109.2(7) yes 6_546 .
O(20) Cs(1) O(26) 107.5(6) yes 6_546 3_556
O(20) Cs(1) O(35) 109.9(6) yes 6_546 .
O(20) Cs(1) O(39) 73.8(7) yes 6_546 6_546
O(25) Cs(1) O(26) 46.4(5) yes . .
O(25) Cs(1) O(26) 104.8(6) yes . 3_556
O(25) Cs(1) O(35) 49.5(7) yes . .
O(25) Cs(1) O(39) 89.8(6) yes . 6_546
O(26) Cs(1) O(26) 72.0(5) yes . 3_556
O(26) Cs(1) O(35) 47.8(6) yes . .
O(26) Cs(1) O(39) 122.3(6) yes . 6_546
O(26) Cs(1) O(35) 116.2(5) yes 3_556 .
O(26) Cs(1) O(39) 164.9(7) yes 3_556 6_546
O(35) Cs(1) O(39) 76.2(6) yes . 6_546
O(2) Cs(2) O(3) 50.1(5) yes . .
O(2) Cs(2) O(6) 49.9(4) yes . 7_556
O(2) Cs(2) O(10) 81.4(6) yes . .
O(2) Cs(2) O(18) 81.5(6) yes . 7_556
O(2) Cs(2) O(29) 170.9(7) yes . 4_554
O(2) Cs(2) O(30) 122.8(5) yes . 4_554
O(2) Cs(2) O(31) 134.8(5) yes . 4_554
O(3) Cs(2) O(6) 54.0(6) yes . 7_556
O(3) Cs(2) O(10) 51.7(5) yes . .
O(3) Cs(2) O(18) 104.2(6) yes . 7_556
O(3) Cs(2) O(29) 120.9(6) yes . 4_554
O(3) Cs(2) O(30) 95.9(6) yes . 4_554
O(3) Cs(2) O(31) 121.9(7) yes . 4_554
O(6) Cs(2) O(10) 105.7(6) yes 7_556 .
O(6) Cs(2) O(18) 50.2(6) yes 7_556 7_556
O(6) Cs(2) O(29) 125.8(5) yes 7_556 4_554
O(6) Cs(2) O(30) 73.1(5) yes 7_556 4_554
O(6) Cs(2) O(31) 171.7(5) yes 7_556 4_554
O(10) Cs(2) O(18) 155.8(6) yes . 7_556
O(10) Cs(2) O(29) 93.2(7) yes . 4_554
O(10) Cs(2) O(30) 114.8(7) yes . 4_554
O(10) Cs(2) O(31) 70.8(7) yes . 4_554
O(18) Cs(2) O(29) 101.4(7) yes 7_556 4_554
O(18) Cs(2) O(30) 62.3(6) yes 7_556 4_554
O(18) Cs(2) O(31) 133.0(7) yes 7_556 4_554
O(29) Cs(2) O(30) 53.0(6) yes 4_554 4_554
O(29) Cs(2) O(31) 48.3(5) yes 4_554 4_554
O(30) Cs(2) O(31) 101.3(5) yes 4_554 4_554
Cs(7) Cs(3) Cs(8) 163.6(3) yes 5_545 .
Cs(7) Cs(3) O(10) 55.4(3) yes 5_545 .
Cs(7) Cs(3) O(20) 114.6(4) yes 5_545 6_546
Cs(7) Cs(3) O(25) 109.3(3) yes 5_545 .
Cs(7) Cs(3) O(28) 74.3(4) yes 5_545 6_546
Cs(7) Cs(3) O(36) 88.8(4) yes 5_545 4_554
Cs(8) Cs(3) O(10) 137.8(4) yes . .
Cs(8) Cs(3) O(20) 64.4(5) yes . 6_546
Cs(8) Cs(3) O(25) 85.3(4) yes . .
Cs(8) Cs(3) O(28) 94.8(4) yes . 6_546
Cs(8) Cs(3) O(36) 78.2(5) yes . 4_554
O(10) Cs(3) O(20) 135.5(7) yes . 6_546
O(10) Cs(3) O(25) 78.6(6) yes . .
O(10) Cs(3) O(28) 127.2(5) yes . 6_546
O(10) Cs(3) O(36) 105.8(8) yes . 4_554
O(20) Cs(3) O(25) 63.9(5) yes 6_546 .
O(20) Cs(3) O(28) 52.1(6) yes 6_546 6_546
O(20) Cs(3) O(36) 117.7(6) yes 6_546 4_554
O(25) Cs(3) O(28) 107.1(7) yes . 6_546
O(25) Cs(3) O(36) 159.7(4) yes . 4_554
O(28) Cs(3) O(36) 86.3(7) yes 6_546 4_554
O(4) Cs(4) O(4) 121.2(5) yes . 2_656
O(4) Cs(4) O(5) 55.6(6) yes . 7_556
O(4) Cs(4) O(5) 118.2(6) yes . 8_555
O(4) Cs(4) O(12) 49.2(5) yes . .
O(4) Cs(4) O(12) 89.8(6) yes . 2_656
O(4) Cs(4) O(16) 103.7(5) yes . 7_556
O(4) Cs(4) O(16) 85.3(6) yes . 8_555
O(4) Cs(4) O(5) 118.2(6) yes 2_656 7_556
O(4) Cs(4) O(5) 55.6(6) yes 2_656 8_555
O(4) Cs(4) O(12) 89.8(6) yes 2_656 .
O(4) Cs(4) O(12) 49.2(5) yes 2_656 2_656
O(4) Cs(4) O(16) 85.3(6) yes 2_656 7_556
O(4) Cs(4) O(16) 103.7(5) yes 2_656 8_555
O(5) Cs(4) O(5) 169.3(4) yes 7_556 8_555
O(5) Cs(4) O(12) 103.2(5) yes 7_556 .
O(5) Cs(4) O(12) 69.3(5) yes 7_556 2_656
O(5) Cs(4) O(16) 49.4(5) yes 7_556 7_556
O(5) Cs(4) O(16) 132.9(5) yes 7_556 8_555
O(5) Cs(4) O(12) 69.3(5) yes 8_555 .
O(5) Cs(4) O(12) 103.2(5) yes 8_555 2_656
O(5) Cs(4) O(16) 132.9(5) yes 8_555 7_556
O(5) Cs(4) O(16) 49.4(5) yes 8_555 8_555
O(12) Cs(4) O(12) 95.9(6) yes . 2_656
O(12) Cs(4) O(16) 142.8(5) yes . 7_556
O(12) Cs(4) O(16) 54.1(5) yes . 8_555
O(12) Cs(4) O(16) 54.1(5) yes 2_656 7_556
O(12) Cs(4) O(16) 142.8(5) yes 2_656 8_555
O(16) Cs(4) O(16) 162.0(5) yes 7_556 8_555
Cs(8) Cs(5) O(17) 135.1(5) yes 3_556 .
Cs(8) Cs(5) O(23) 89.3(5) yes 3_556 .
Cs(8) Cs(5) O(27) 90.5(5) yes 3_556 8_454
Cs(8) Cs(5) O(34) 56.6(5) yes 3_556 2_556
O(17) Cs(5) O(23) 47.8(5) yes . .
O(17) Cs(5) O(27) 99.9(6) yes . 8_454
O(17) Cs(5) O(34) 167.0(5) yes . 2_556
O(23) Cs(5) O(27) 119.8(7) yes . 8_454
O(23) Cs(5) O(34) 145.1(6) yes . 2_556
O(27) Cs(5) O(34) 72.1(7) yes 8_454 2_556
O(12) Cs(6) O(17) 66.3(5) yes 8_454 .
O(12) Cs(6) O(18) 109.3(7) yes 8_454 .
O(12) Cs(6) O(22) 50.4(6) yes 8_454 8_454
O(12) Cs(6) O(31) 102.7(6) yes 8_454 8_454
O(17) Cs(6) O(18) 54.1(5) yes . .
O(17) Cs(6) O(22) 107.2(6) yes . 8_454
O(17) Cs(6) O(31) 127.9(7) yes . 8_454
O(18) Cs(6) O(22) 159.3(8) yes . 8_454
O(18) Cs(6) O(31) 142.4(9) yes . 8_454
O(22) Cs(6) O(31) 54.2(7) yes 8_454 8_454
Cs(3) Cs(7) O(10) 56.0(4) yes 5_455 5_455
Cs(3) Cs(7) O(18) 87.8(5) yes 5_455 2_556
Cs(3) Cs(7) O(24) 84.4(4) yes 5_455 2_556
Cs(3) Cs(7) O(31) 70.3(4) yes 5_455 8_454
Cs(3) Cs(7) O(34) 79.2(4) yes 5_455 2_556
O(10) Cs(7) O(18) 99.2(9) yes 5_455 2_556
O(10) Cs(7) O(24) 132.2(9) yes 5_455 2_556
O(10) Cs(7) O(31) 71.9(7) yes 5_455 8_454
O(10) Cs(7) O(34) 132.1(5) yes 5_455 2_556
O(18) Cs(7) O(24) 48.9(6) yes 2_556 2_556
O(18) Cs(7) O(31) 157.8(7) yes 2_556 8_454
O(18) Cs(7) O(34) 94.5(7) yes 2_556 2_556
O(24) Cs(7) O(31) 122.5(6) yes 2_556 8_454
O(24) Cs(7) O(34) 45.9(7) yes 2_556 2_556
O(31) Cs(7) O(34) 78.3(7) yes 8_454 2_556
Cs(3) Cs(8) Cs(5) 120.5(4) yes . 3_556
Cs(3) Cs(8) O(19) 80.2(4) yes . .
Cs(3) Cs(8) O(20) 63.1(5) yes . 6_546
Cs(3) Cs(8) O(32) 95.7(6) yes . 4_554
Cs(3) Cs(8) O(33) 143.0(8) yes . 3_556
Cs(3) Cs(8) O(34) 88.9(5) yes . 4_554
Cs(5) Cs(8) O(19) 134.4(8) yes 3_556 .
Cs(5) Cs(8) O(20) 68.1(5) yes 3_556 6_546
Cs(5) Cs(8) O(32) 102.0(5) yes 3_556 4_554
Cs(5) Cs(8) O(33) 78.3(7) yes 3_556 3_556
Cs(5) Cs(8) O(34) 60.9(6) yes 3_556 4_554
O(19) Cs(8) O(20) 92.5(7) yes . 6_546
O(19) Cs(8) O(32) 116.8(8) yes . 4_554
O(19) Cs(8) O(33) 65.9(6) yes . 3_556
O(19) Cs(8) O(34) 164.6(10) yes . 4_554
O(20) Cs(8) O(32) 141.3(7) yes 6_546 4_554
O(20) Cs(8) O(33) 102.7(12) yes 6_546 3_556
O(20) Cs(8) O(34) 92.3(7) yes 6_546 4_554
O(32) Cs(8) O(33) 112.1(10) yes 4_554 3_556
O(32) Cs(8) O(34) 53.1(8) yes 4_554 4_554
O(33) Cs(8) O(34) 127.1(7) yes 3_556 4_554
O(1) Zr(1) O(1) 68.3(7) yes . 7_556
O(1) Zr(1) O(2) 145.9(7) yes . .
O(1) Zr(1) O(3) 86.0(6) yes . .
O(1) Zr(1) O(4) 131.3(11) yes . .
O(1) Zr(1) O(5) 126.3(7) yes . 7_556
O(1) Zr(1) O(6) 83.6(9) yes . 7_556
O(1) Zr(1) O(2) 145.8(6) yes 7_556 .
O(1) Zr(1) O(3) 127.7(10) yes 7_556 .
O(1) Zr(1) O(4) 82.2(8) yes 7_556 .
O(1) Zr(1) O(5) 85.7(9) yes 7_556 7_556
O(1) Zr(1) O(6) 132.5(8) yes 7_556 7_556
O(2) Zr(1) O(3) 70.5(7) yes . .
O(2) Zr(1) O(4) 71.1(9) yes . .
O(2) Zr(1) O(5) 72.2(7) yes . 7_556
O(2) Zr(1) O(6) 70.5(7) yes . 7_556
O(3) Zr(1) O(4) 82.6(7) yes . .
O(3) Zr(1) O(5) 142.7(7) yes . 7_556
O(3) Zr(1) O(6) 85.2(9) yes . 7_556
O(4) Zr(1) O(5) 87.0(8) yes . 7_556
O(4) Zr(1) O(6) 141.6(7) yes . 7_556
O(5) Zr(1) O(6) 81.1(8) yes 7_556 7_556
O(8) Si(1) O(14) 112.6(13) yes . .
O(8) Si(1) O(37) 108.1(11) yes . .
O(8) Si(1) O(38) 110.0(10) yes . .
O(14) Si(1) O(37) 108.3(9) yes . .
O(14) Si(1) O(38) 107.0(10) yes . .
O(37) Si(1) O(38) 110.8(13) yes . .
Zr(1) O(1) Zr(1) 111.7(8) yes . 7_556
Cs(2) O(2) Zr(1) 98.5(5) yes . .
W(1) O(3) Cs(2) 101.8(7) yes . .
W(1) O(3) Zr(1) 144.2(13) yes . .
Cs(2) O(3) Zr(1) 107.0(10) yes . .
W(2) O(4) Cs(4) 106.5(6) yes . .
W(2) O(4) Zr(1) 143.5(10) yes . .
Cs(4) O(4) Zr(1) 108.7(10) yes . .
W(3) O(5) Cs(4) 104.4(7) yes . 7_556
W(3) O(5) Zr(1) 145.9(9) yes . 7_556
Cs(4) O(5) Zr(1) 108.3(8) yes 7_556 7_556
W(4) O(6) Cs(2) 105.8(8) yes . 7_556
W(4) O(6) Zr(1) 143.4(9) yes . 7_556
Cs(2) O(6) Zr(1) 106.2(7) yes 7_556 7_556
W(1) O(7) W(5) 147.2(15) yes . .
W(1) O(8) W(2) 92.9(7) yes . .
W(1) O(8) Si(1) 129.9(10) yes . .
W(2) O(8) Si(1) 126.6(12) yes . .
W(2) O(9) W(6) 148.2(12) yes . .
W(1) O(10) Cs(2) 106.1(10) yes . .
W(1) O(10) Cs(3) 115.8(11) yes . .
W(1) O(10) Cs(7) 142.7(15) yes . 5_545
Cs(2) O(10) Cs(3) 109.4(8) yes . .
Cs(2) O(10) Cs(7) 106.6(9) yes . 5_545
Cs(3) O(10) Cs(7) 68.7(4) yes . 5_545
W(1) O(11) W(2) 115.2(10) yes . .
W(2) O(12) Cs(4) 100.1(9) yes . .
W(2) O(12) Cs(6) 109.8(13) yes . 8_555
Cs(4) O(12) Cs(6) 147.3(6) yes . 8_555
W(3) O(13) W(5) 145.0(15) yes . .
W(3) O(13) Cs(1) 90.7(6) yes . 3_556
W(5) O(13) Cs(1) 86.9(6) yes . 3_556
W(3) O(14) W(4) 95.5(6) yes . .
W(3) O(14) Si(1) 127.3(9) yes . .
W(4) O(14) Si(1) 129.8(10) yes . .
W(4) O(15) W(6) 148.4(12) yes . .
W(3) O(16) Cs(1) 114.7(8) yes . 3_556
W(3) O(16) Cs(4) 103.7(12) yes . 7_556
Cs(1) O(16) Cs(4) 98.7(6) yes 3_556 7_556
W(3) O(17) W(4) 114.7(10) yes . .
W(3) O(17) Cs(5) 97.4(8) yes . .
W(3) O(17) Cs(6) 142.6(7) yes . .
W(4) O(17) Cs(5) 121.1(11) yes . .
W(4) O(17) Cs(6) 101.1(7) yes . .
Cs(5) O(17) Cs(6) 71.3(6) yes . .
W(4) O(18) Cs(2) 103.8(13) yes . 7_556
W(4) O(18) Cs(6) 108.2(8) yes . .
W(4) O(18) Cs(7) 117.7(11) yes . 2_556
Cs(2) O(18) Cs(6) 83.3(5) yes 7_556 .
Cs(2) O(18) Cs(7) 138.3(7) yes 7_556 2_556
Cs(6) O(18) Cs(7) 87.9(8) yes . 2_556
W(5) O(19) Cs(8) 133.8(8) yes . .
W(6) O(20) Cs(1) 133.1(15) yes . 6_556
W(6) O(20) Cs(3) 102.4(12) yes . 6_556
W(6) O(20) Cs(8) 125.9(14) yes . 6_556
Cs(1) O(20) Cs(3) 115.2(6) yes 6_556 6_556
Cs(1) O(20) Cs(8) 99.7(5) yes 6_556 6_556
Cs(3) O(20) Cs(8) 52.4(5) yes 6_556 6_556
W(1) O(21) W(7) 143.5(10) yes . .
W(2) O(22) W(8) 143.8(10) yes . .
W(2) O(22) Cs(6) 105.3(8) yes . 8_555
W(8) O(22) Cs(6) 97.1(8) yes . 8_555
W(3) O(23) W(9) 144.0(14) yes . .
W(3) O(23) Cs(5) 106.6(6) yes . .
W(9) O(23) Cs(5) 109.1(12) yes . .
W(4) O(24) W(10) 145.9(13) yes . .
W(4) O(24) Cs(7) 97.9(7) yes . 2_556
W(10) O(24) Cs(7) 97.9(11) yes . 2_556
W(5) O(25) W(7) 115.3(8) yes . .
W(5) O(25) Cs(1) 109.3(7) yes . .
W(5) O(25) Cs(3) 101.5(10) yes . .
W(7) O(25) Cs(1) 104.4(11) yes . .
W(7) O(25) Cs(3) 117.5(7) yes . .
Cs(1) O(25) Cs(3) 108.8(4) yes . .
W(5) O(26) W(9) 118.4(10) yes . .
W(5) O(26) Cs(1) 107.3(8) yes . .
W(5) O(26) Cs(1) 99.7(10) yes . 3_556
W(9) O(26) Cs(1) 102.3(10) yes . .
W(9) O(26) Cs(1) 120.5(9) yes . 3_556
Cs(1) O(26) Cs(1) 108.0(5) yes . 3_556
W(6) O(27) W(8) 118.2(9) yes . .
W(6) O(27) Cs(5) 113.4(8) yes . 8_555
W(8) O(27) Cs(5) 127.4(8) yes . 8_555
W(6) O(28) W(10) 120.9(13) yes . .
W(6) O(28) Cs(3) 103.6(8) yes . 6_556
W(10) O(28) Cs(3) 134.6(14) yes . 6_556
W(7) O(29) W(8) 154(2) yes . .
W(7) O(29) Cs(2) 92.2(9) yes . 4_555
W(8) O(29) Cs(2) 102.3(8) yes . 4_555
W(7) O(30) Cs(2) 111.7(9) yes . 4_555
W(8) O(31) Cs(2) 106.2(9) yes . 4_555
W(8) O(31) Cs(6) 102.3(14) yes . 8_555
W(8) O(31) Cs(7) 139.8(14) yes . 8_555
Cs(2) O(31) Cs(6) 92.4(7) yes 4_555 8_555
Cs(2) O(31) Cs(7) 99.5(7) yes 4_555 8_555
Cs(6) O(31) Cs(7) 107.0(6) yes 8_555 8_555
W(9) O(32) W(10) 152.8(17) yes . .
W(9) O(32) Cs(8) 114.7(10) yes . 4_555
W(10) O(32) Cs(8) 91.9(10) yes . 4_555
W(9) O(33) Cs(8) 138.3(15) yes . 3_556
W(10) O(34) Cs(5) 157.5(10) yes . 2_556
W(10) O(34) Cs(7) 100.7(12) yes . 2_556
W(10) O(34) Cs(8) 104.6(10) yes . 4_555
Cs(5) O(34) Cs(7) 86.3(6) yes 2_556 2_556
Cs(5) O(34) Cs(8) 62.5(7) yes 2_556 4_555
Cs(7) O(34) Cs(8) 146.8(9) yes 2_556 4_555
W(7) O(35) W(9) 120.9(17) yes . .
W(7) O(35) Cs(1) 97.0(10) yes . .
W(9) O(35) Cs(1) 102.4(7) yes . .
W(8) O(36) W(10) 120.1(16) yes . .
W(8) O(36) Cs(3) 116.7(8) yes . 4_555
W(10) O(36) Cs(3) 122.2(13) yes . 4_555
W(5) O(37) W(7) 89.8(6) yes . .
W(5) O(37) W(9) 90.3(5) yes . .
W(5) O(37) Si(1) 126.3(14) yes . .
W(7) O(37) W(9) 96.1(9) yes . .
W(7) O(37) Si(1) 122.7(8) yes . .
W(9) O(37) Si(1) 122.5(12) yes . .
W(6) O(38) W(8) 91.0(4) yes . .
W(6) O(38) W(10) 89.5(7) yes . .
W(6) O(38) Si(1) 125.3(12) yes . .
W(8) O(38) W(10) 96.2(9) yes . .
W(8) O(38) Si(1) 123.2(10) yes . .
W(10) O(38) Si(1) 122.4(9) yes . .

loop_
_geom_bond_atom_site_label_1
_geom_bond_atom_site_label_2
_geom_bond_distance
_geom_bond_publ_flag
_geom_bond_site_symmetry_2
W(1) O(3) 1.79(2) yes .
W(1) O(7) 1.993(19) yes .
W(1) O(8) 2.24(2) yes .
W(1) O(10) 1.75(2) yes .
W(1) O(11) 1.908(18) yes .
W(1) O(21) 1.94(3) yes .
W(2) O(4) 1.83(2) yes .
W(2) O(8) 2.254(15) yes .
W(2) O(9) 1.96(2) yes .
W(2) O(11) 1.94(2) yes .
W(2) O(12) 1.684(19) yes .
W(2) O(22) 2.00(2) yes .
W(3) O(5) 1.77(2) yes .
W(3) O(13) 1.90(2) yes .
W(3) O(14) 2.217(15) yes .
W(3) O(16) 1.672(15) yes .
W(3) O(17) 1.92(2) yes .
W(3) O(23) 1.98(2) yes .
W(4) O(6) 1.81(2) yes .
W(4) O(14) 2.174(18) yes .
W(4) O(15) 1.880(13) yes .
W(4) O(17) 1.939(16) yes .
W(4) O(18) 1.76(2) yes .
W(4) O(24) 2.06(3) yes .
W(5) O(7) 1.84(2) yes .
W(5) O(13) 1.947(18) yes .
W(5) O(19) 1.74(2) yes .
W(5) O(25) 1.943(19) yes .
W(5) O(26) 1.85(3) yes .
W(5) O(37) 2.34(2) yes .
W(6) O(9) 1.82(2) yes .
W(6) O(15) 1.924(14) yes .
W(6) O(20) 1.702(19) yes .
W(6) O(27) 1.88(2) yes .
W(6) O(28) 1.87(3) yes .
W(6) O(38) 2.374(17) yes .
W(7) O(21) 1.92(3) yes .
W(7) O(25) 1.92(2) yes .
W(7) O(29) 2.03(2) yes .
W(7) O(30) 1.70(2) yes .
W(7) O(35) 2.01(3) yes .
W(7) O(37) 2.287(18) yes .
W(8) O(22) 1.90(2) yes .
W(8) O(27) 1.95(2) yes .
W(8) O(29) 1.80(2) yes .
W(8) O(31) 1.72(2) yes .
W(8) O(36) 1.91(3) yes .
W(8) O(38) 2.233(16) yes .
W(9) O(23) 1.91(2) yes .
W(9) O(26) 1.96(2) yes .
W(9) O(32) 1.87(2) yes .
W(9) O(33) 1.73(4) yes .
W(9) O(35) 1.89(2) yes .
W(9) O(37) 2.27(2) yes .
W(10) O(24) 1.79(2) yes .
W(10) O(28) 1.91(2) yes .
W(10) O(32) 1.967(19) yes .
W(10) O(34) 1.69(3) yes .
W(10) O(36) 1.98(2) yes .
W(10) O(38) 2.29(2) yes .
Cs(1) O(13) 3.579(17) yes 3_556
Cs(1) O(16) 3.082(18) yes 3_556
Cs(1) O(20) 3.14(2) yes 6_546
Cs(1) O(25) 3.13(2) yes .
Cs(1) O(26) 3.25(2) yes .
Cs(1) O(26) 3.227(18) yes 3_556
Cs(1) O(35) 3.29(2) yes .
Cs(2) O(2) 3.154(19) yes .
Cs(2) O(3) 3.15(2) yes .
Cs(2) O(6) 3.178(17) yes 7_556
Cs(2) O(10) 3.07(3) yes .
Cs(2) O(18) 3.27(2) yes 7_556
Cs(2) O(29) 3.33(2) yes 4_554
Cs(2) O(30) 3.01(2) yes 4_554
Cs(2) O(31) 3.28(2) yes 4_554
Cs(3) Cs(7) 3.491(14) yes 5_545
Cs(3) Cs(8) 2.850(13) yes .
Cs(3) O(10) 3.11(2) yes .
Cs(3) O(20) 3.21(3) yes 6_546
Cs(3) O(25) 3.46(2) yes .
Cs(3) O(28) 3.06(2) yes 6_546
Cs(3) O(36) 3.03(3) yes 4_554
Cs(4) O(4) 3.11(2) yes .
Cs(4) O(4) 3.11(2) yes 2_656
Cs(4) O(5) 3.116(15) yes 7_556
Cs(4) O(5) 3.116(15) yes 8_555
Cs(4) O(12) 3.37(2) yes .
Cs(4) O(12) 3.37(2) yes 2_656
Cs(4) O(16) 3.20(3) yes 7_556
Cs(4) O(16) 3.20(3) yes 8_555
Cs(5) Cs(8) 3.189(16) yes 3_556
Cs(5) O(17) 3.43(2) yes .
Cs(5) O(23) 3.11(2) yes .
Cs(5) O(27) 2.979(17) yes 8_454
Cs(5) O(34) 3.14(3) yes 2_556
Cs(6) O(12) 3.24(2) yes 8_454
Cs(6) O(17) 3.06(2) yes .
Cs(6) O(18) 3.000(18) yes .
Cs(6) O(22) 3.119(17) yes 8_454
Cs(6) O(31) 3.10(3) yes 8_454
Cs(7) O(10) 3.08(2) yes 5_455
Cs(7) O(18) 3.24(3) yes 2_556
Cs(7) O(24) 3.55(3) yes 2_556
Cs(7) O(31) 3.19(3) yes 8_454
Cs(7) O(34) 3.53(2) yes 2_556
Cs(8) O(19) 3.12(2) yes .
Cs(8) O(20) 3.24(3) yes 6_546
Cs(8) O(32) 3.18(3) yes 4_554
Cs(8) O(33) 2.84(3) yes 3_556
Cs(8) O(34) 3.00(3) yes 4_554
Zr(1) O(1) 2.208(17) yes .
Zr(1) O(1) 2.12(2) yes 7_556
Zr(1) O(2) 2.48(2) yes .
Zr(1) O(3) 2.123(19) yes .
Zr(1) O(4) 2.11(2) yes .
Zr(1) O(5) 2.11(2) yes 7_556
Zr(1) O(6) 2.13(2) yes 7_556
Si(1) O(8) 1.55(2) yes .
Si(1) O(14) 1.640(17) yes .
Si(1) O(37) 1.66(2) yes .
Si(1) O(38) 1.65(2) yes .

loop_
_geom_contact_atom_site_label_1
_geom_contact_atom_site_label_2
_geom_contact_distance
_geom_contact_site_symmetry_2
Cs(1) O(39) 3.28(2) 6_546
O(1) O(39) 2.72(3) 7_556
O(6) O(39) 3.41(3) .
O(9) O(39) 3.46(3) .
O(15) O(39) 3.21(4) .
O(30) O(39) 2.86(4) 6_546
O(39) Cs(1) 3.28(2) 6_556
O(39) O(1) 2.72(3) 7_556
O(39) O(6) 3.41(3) .
O(39) O(9) 3.46(3) .
O(39) O(15) 3.21(4) .
O(39) O(30) 2.86(4) 6_556

loop_
_geom_torsion_atom_site_label_1
_geom_torsion_atom_site_label_2
_geom_torsion_atom_site_label_3
_geom_torsion_atom_site_label_4
_geom_torsion
_geom_torsion_site_symmetry_1
_geom_torsion_site_symmetry_3
_geom_torsion_site_symmetry_4
O(3) W(1) O(7) W(5) -144(2) . . .
O(7) W(1) O(3) Cs(2) -102.4(7) . . .
O(7) W(1) O(3) Zr(1) 114.3(17) . . .
O(3) W(1) O(8) W(2) -87.4(8) . . .
O(3) W(1) O(8) Si(1) 127.5(14) . . .
O(8) W(1) O(3) Cs(2) 171.6(5) . . .
O(8) W(1) O(3) Zr(1) 28.2(16) . . .
O(3) W(1) O(10) Cs(2) 1.3(7) . . .
O(3) W(1) O(10) Cs(3) -120.2(11) . . .
O(3) W(1) O(10) Cs(7) 151.7(17) . . 5_545
O(10) W(1) O(3) Cs(2) -1.2(7) . . .
O(10) W(1) O(3) Zr(1) -144.6(16) . . .
O(3) W(1) O(11) W(2) 69.4(17) . . .
O(11) W(1) O(3) Cs(2) 96.8(9) . . .
O(11) W(1) O(3) Zr(1) -46.6(18) . . .
O(3) W(1) O(21) W(7) 47(3) . . .
O(21) W(1) O(3) Cs(2) -173(2) . . .
O(21) W(1) O(3) Zr(1) 43(3) . . .
O(7) W(1) O(8) W(2) -179.0(10) . . .
O(7) W(1) O(8) Si(1) 35.9(15) . . .
O(8) W(1) O(7) W(5) -61(2) . . .
O(7) W(1) O(10) Cs(2) 94.4(9) . . .
O(7) W(1) O(10) Cs(3) -27.1(14) . . .
O(7) W(1) O(10) Cs(7) -115.2(18) . . 5_545
O(10) W(1) O(7) W(5) 115(2) . . .
O(7) W(1) O(11) W(2) -37(3) . . .
O(11) W(1) O(7) W(5) -37(3) . . .
O(7) W(1) O(21) W(7) -24.9(19) . . .
O(21) W(1) O(7) W(5) 22(2) . . .
O(8) W(1) O(10) Cs(2) -113(8) . . .
O(8) W(1) O(10) Cs(3) 126(7) . . .
O(8) W(1) O(10) Cs(7) 38(9) . . 5_545
O(10) W(1) O(8) W(2) 28(8) . . .
O(10) W(1) O(8) Si(1) -117(7) . . .
O(8) W(1) O(11) W(2) -12.0(14) . . .
O(11) W(1) O(8) W(2) 9.3(10) . . .
O(11) W(1) O(8) Si(1) -135.8(17) . . .
O(8) W(1) O(21) W(7) 62.0(18) . . .
O(21) W(1) O(8) W(2) 96.4(8) . . .
O(21) W(1) O(8) Si(1) -48.8(14) . . .
O(10) W(1) O(11) W(2) 170.5(17) . . .
O(11) W(1) O(10) Cs(2) -94.8(10) . . .
O(11) W(1) O(10) Cs(3) 143.7(13) . . .
O(11) W(1) O(10) Cs(7) 56(2) . . 5_545
O(10) W(1) O(21) W(7) -125.3(19) . . .
O(21) W(1) O(10) Cs(2) 179.3(7) . . .
O(21) W(1) O(10) Cs(3) 57.8(11) . . .
O(21) W(1) O(10) Cs(7) -30.3(18) . . 5_545
O(11) W(1) O(21) W(7) 138(2) . . .
O(21) W(1) O(11) W(2) -96.1(17) . . .
O(4) W(2) O(8) W(1) 86.0(9) . . .
O(4) W(2) O(8) Si(1) -127.1(14) . . .
O(8) W(2) O(4) Cs(4) 171.6(8) . . .
O(8) W(2) O(4) Zr(1) -24.3(19) . . .
O(4) W(2) O(9) W(6) 151.1(16) . . .
O(9) W(2) O(4) Cs(4) 85.2(8) . . .
O(9) W(2) O(4) Zr(1) -111(2) . . .
O(4) W(2) O(11) W(1) -70.1(16) . . .
O(11) W(2) O(4) Cs(4) -114.4(9) . . .
O(11) W(2) O(4) Zr(1) 50(2) . . .
O(4) W(2) O(12) Cs(4) 15.7(10) . . .
O(4) W(2) O(12) Cs(6) -177.7(9) . . 8_555
O(12) W(2) O(4) Cs(4) -17.6(10) . . .
O(12) W(2) O(4) Zr(1) 146(2) . . .
O(4) W(2) O(22) W(8) -58(4) . . .
O(4) W(2) O(22) Cs(6) 176(3) . . 8_555
O(22) W(2) O(4) Cs(4) 165(2) . . .
O(22) W(2) O(4) Zr(1) -31(4) . . .
O(8) W(2) O(9) W(6) 68.0(17) . . .
O(9) W(2) O(8) W(1) 179.1(9) . . .
O(9) W(2) O(8) Si(1) -34.1(14) . . .
O(8) W(2) O(11) W(1) 11.9(14) . . .
O(11) W(2) O(8) W(1) -9.2(10) . . .
O(11) W(2) O(8) Si(1) 137.7(16) . . .
O(8) W(2) O(12) Cs(4) 129(7) . . .
O(8) W(2) O(12) Cs(6) -64(7) . . 8_555
O(12) W(2) O(8) W(1) -29(7) . . .
O(12) W(2) O(8) Si(1) 118(7) . . .
O(8) W(2) O(22) W(8) -64.6(15) . . .
O(8) W(2) O(22) Cs(6) 169.1(8) . . 8_555
O(22) W(2) O(8) W(1) -95.9(8) . . .
O(22) W(2) O(8) Si(1) 51.0(13) . . .
O(9) W(2) O(11) W(1) 36(3) . . .
O(11) W(2) O(9) W(6) 45(3) . . .
O(9) W(2) O(12) Cs(4) -79.4(10) . . .
O(9) W(2) O(12) Cs(6) 87.2(10) . . 8_555
O(12) W(2) O(9) W(6) -107.1(18) . . .
O(9) W(2) O(22) W(8) 22.8(15) . . .
O(9) W(2) O(22) Cs(6) -103.5(7) . . 8_555
O(22) W(2) O(9) W(6) -13.8(16) . . .
O(11) W(2) O(12) Cs(4) 110.2(10) . . .
O(11) W(2) O(12) Cs(6) -83.3(12) . . 8_555
O(12) W(2) O(11) W(1) -171.5(17) . . .
O(11) W(2) O(22) W(8) -139.7(16) . . .
O(11) W(2) O(22) Cs(6) 94.0(8) . . 8_555
O(22) W(2) O(11) W(1) 94.7(16) . . .
O(12) W(2) O(22) W(8) 124.6(16) . . .
O(12) W(2) O(22) Cs(6) -1.7(10) . . 8_555
O(22) W(2) O(12) Cs(4) -164.9(8) . . .
O(22) W(2) O(12) Cs(6) 1.7(10) . . 8_555
O(5) W(3) O(13) W(5) 151.1(16) . . .
O(5) W(3) O(13) Cs(1) -123.3(6) . . 3_556
O(13) W(3) O(5) Cs(4) 83.8(6) . . 7_556
O(13) W(3) O(5) Zr(1) -112.8(19) . . 7_556
O(5) W(3) O(14) W(4) 85.8(9) . . .
O(5) W(3) O(14) Si(1) -122.3(19) . . .
O(14) W(3) O(5) Cs(4) 171.6(7) . . 7_556
O(14) W(3) O(5) Zr(1) -24.9(18) . . 7_556
O(5) W(3) O(16) Cs(1) 120.7(12) . . 3_556
O(5) W(3) O(16) Cs(4) 14.3(9) . . 7_556
O(16) W(3) O(5) Cs(4) -14.8(9) . . 7_556
O(16) W(3) O(5) Zr(1) 148.7(19) . . 7_556
O(5) W(3) O(17) W(4) -70.9(13) . . .
O(5) W(3) O(17) Cs(5) 159.8(6) . . .
O(5) W(3) O(17) Cs(6) 91(2) . . .
O(17) W(3) O(5) Cs(4) -115.2(7) . . 7_556
O(17) W(3) O(5) Zr(1) 48.2(19) . . 7_556
O(5) W(3) O(23) W(9) -57(3) . . .
O(5) W(3) O(23) Cs(5) 130(2) . . .
O(23) W(3) O(5) Cs(4) 159(2) . . 7_556
O(23) W(3) O(5) Zr(1) -37(4) . . 7_556
O(13) W(3) O(14) W(4) 174.9(11) . . .
O(13) W(3) O(14) Si(1) -33.2(19) . . .
O(14) W(3) O(13) W(5) 67.8(16) . . .
O(14) W(3) O(13) Cs(1) 153.4(8) . . 3_556
O(13) W(3) O(16) Cs(1) 30.3(15) . . 3_556
O(13) W(3) O(16) Cs(4) -76.1(9) . . 7_556
O(16) W(3) O(13) W(5) -108.9(18) . . .
O(16) W(3) O(13) Cs(1) -23.3(11) . . 3_556
O(13) W(3) O(17) W(4) 24(4) . . .
O(13) W(3) O(17) Cs(5) -106(3) . . .
O(13) W(3) O(17) Cs(6) -174(2) . . .
O(17) W(3) O(13) W(5) 56(4) . . .
O(17) W(3) O(13) Cs(1) 141(3) . . 3_556
O(13) W(3) O(23) W(9) 18.7(15) . . .
O(13) W(3) O(23) Cs(5) -154.3(6) . . .
O(23) W(3) O(13) W(5) -12.6(15) . . .
O(23) W(3) O(13) Cs(1) 73.1(6) . . 3_556
O(14) W(3) O(16) Cs(1) -122(7) . . 3_556
O(14) W(3) O(16) Cs(4) 131(7) . . 7_556
O(16) W(3) O(14) W(4) -32(8) . . .
O(16) W(3) O(14) Si(1) 120(7) . . .
O(14) W(3) O(17) W(4) 11.2(12) . . .
O(14) W(3) O(17) Cs(5) -118.1(8) . . .
O(14) W(3) O(17) Cs(6) 173(2) . . .
O(17) W(3) O(14) W(4) -9.1(10) . . .
O(17) W(3) O(14) Si(1) 143(2) . . .
O(14) W(3) O(23) W(9) -69.6(15) . . .
O(14) W(3) O(23) Cs(5) 117.5(7) . . .
O(23) W(3) O(14) W(4) -97.8(10) . . .
O(23) W(3) O(14) Si(1) 54.1(18) . . .
O(16) W(3) O(17) W(4) -171.6(15) . . .
O(16) W(3) O(17) Cs(5) 59.1(11) . . .
O(16) W(3) O(17) Cs(6) -10(2) . . .
O(17) W(3) O(16) Cs(1) -144.6(13) . . 3_556
O(17) W(3) O(16) Cs(4) 108.9(10) . . 7_556
O(16) W(3) O(23) W(9) 117.0(16) . . .
O(16) W(3) O(23) Cs(5) -56.0(9) . . .
O(23) W(3) O(16) Cs(1) -57.6(13) . . 3_556
O(23) W(3) O(16) Cs(4) -164.0(7) . . 7_556
O(17) W(3) O(23) W(9) -143.7(15) . . .
O(17) W(3) O(23) Cs(5) 43.4(7) . . .
O(23) W(3) O(17) W(4) 92.3(13) . . .
O(23) W(3) O(17) Cs(5) -37.0(5) . . .
O(23) W(3) O(17) Cs(6) -106(2) . . .
O(6) W(4) O(14) W(3) -83.7(8) . . .
O(6) W(4) O(14) Si(1) 125.5(18) . . .
O(14) W(4) O(6) Cs(2) 170.3(6) . . 7_556
O(14) W(4) O(6) Zr(1) 20.1(14) . . 7_556
O(6) W(4) O(15) W(6) -145(2) . . .
O(15) W(4) O(6) Cs(2) -101.5(6) . . 7_556
O(15) W(4) O(6) Zr(1) 108.3(14) . . 7_556
O(6) W(4) O(17) W(3) 72.8(13) . . .
O(6) W(4) O(17) Cs(5) -170.9(8) . . .
O(6) W(4) O(17) Cs(6) -96.1(9) . . .
O(17) W(4) O(6) Cs(2) 96.2(7) . . 7_556
O(17) W(4) O(6) Zr(1) -54.0(15) . . 7_556
O(6) W(4) O(18) Cs(6) 87.9(11) . . .
O(6) W(4) O(18) Cs(2) 0.5(7) . . 7_556
O(6) W(4) O(18) Cs(7) -174.7(7) . . 2_556
O(18) W(4) O(6) Cs(2) -0.5(7) . . 7_556
O(18) W(4) O(6) Zr(1) -150.7(14) . . 7_556
O(6) W(4) O(24) W(10) 61(3) . . .
O(6) W(4) O(24) Cs(7) 178(2) . . 2_556
O(24) W(4) O(6) Cs(2) 176(2) . . 7_556
O(24) W(4) O(6) Zr(1) 26(3) . . 7_556
O(14) W(4) O(15) W(6) -60(2) . . .
O(15) W(4) O(14) W(3) -178.8(10) . . .
O(15) W(4) O(14) Si(1) 30.4(19) . . .
O(14) W(4) O(17) W(3) -11.4(12) . . .
O(14) W(4) O(17) Cs(5) 104.9(10) . . .
O(14) W(4) O(17) Cs(6) 179.6(9) . . .
O(17) W(4) O(14) W(3) 9.0(10) . . .
O(17) W(4) O(14) Si(1) -142(2) . . .
O(14) W(4) O(18) Cs(6) -30(6) . . .
O(14) W(4) O(18) Cs(2) -118(5) . . 7_556
O(14) W(4) O(18) Cs(7) 67(5) . . 2_556
O(18) W(4) O(14) W(3) 36(6) . . .
O(18) W(4) O(14) Si(1) -115(5) . . .
O(14) W(4) O(24) W(10) 67(2) . . .
O(14) W(4) O(24) Cs(7) -175.8(6) . . 2_556
O(24) W(4) O(14) W(3) 97.9(9) . . .
O(24) W(4) O(14) Si(1) -52.9(18) . . .
O(15) W(4) O(17) W(3) -37(4) . . .
O(15) W(4) O(17) Cs(5) 80(3) . . .
O(15) W(4) O(17) Cs(6) 154(3) . . .
O(17) W(4) O(15) W(6) -36(5) . . .
O(15) W(4) O(18) Cs(6) -175.2(10) . . .
O(15) W(4) O(18) Cs(2) 97.4(8) . . 7_556
O(15) W(4) O(18) Cs(7) -77.8(10) . . 2_556
O(18) W(4) O(15) W(6) 114(2) . . .
O(15) W(4) O(24) W(10) -23(2) . . .
O(15) W(4) O(24) Cs(7) 94.3(7) . . 2_556
O(24) W(4) O(15) W(6) 20(2) . . .
O(17) W(4) O(18) Cs(6) -4.5(13) . . .
O(17) W(4) O(18) Cs(2) -91.9(9) . . 7_556
O(17) W(4) O(18) Cs(7) 92.9(10) . . 2_556
O(18) W(4) O(17) W(3) 173.2(15) . . .
O(18) W(4) O(17) Cs(5) -70.5(12) . . .
O(18) W(4) O(17) Cs(6) 4.3(13) . . .
O(17) W(4) O(24) W(10) 142(2) . . .
O(17) W(4) O(24) Cs(7) -101.1(7) . . 2_556
O(24) W(4) O(17) W(3) -92.0(14) . . .
O(24) W(4) O(17) Cs(5) 24.3(9) . . .
O(24) W(4) O(17) Cs(6) 99.0(10) . . .
O(18) W(4) O(24) W(10) -122(2) . . .
O(18) W(4) O(24) Cs(7) -5.0(7) . . 2_556
O(24) W(4) O(18) Cs(6) -91.3(10) . . .
O(24) W(4) O(18) Cs(2) -178.7(6) . . 7_556
O(24) W(4) O(18) Cs(7) 6.1(8) . . 2_556
O(7) W(5) O(13) W(3) -118.6(17) . . .
O(7) W(5) O(13) Cs(1) 154.6(8) . . 3_556
O(13) W(5) O(7) W(1) 111(2) . . .
O(7) W(5) O(19) Cs(8) 75.4(18) . . .
O(19) W(5) O(7) W(1) -146.8(19) . . .
O(7) W(5) O(25) W(7) 74.8(14) . . .
O(7) W(5) O(25) Cs(1) -168.1(10) . . .
O(7) W(5) O(25) Cs(3) -53.3(8) . . .
O(25) W(5) O(7) W(1) -47(2) . . .
O(7) W(5) O(26) W(9) 17(2) . . .
O(7) W(5) O(26) Cs(1) -98(2) . . .
O(7) W(5) O(26) Cs(1) 149.3(18) . . 3_556
O(26) W(5) O(7) W(1) 20(3) . . .
O(7) W(5) O(37) W(7) -84.2(8) . . .
O(7) W(5) O(37) W(9) 179.7(6) . . .
O(7) W(5) O(37) Si(1) 47.7(13) . . .
O(37) W(5) O(7) W(1) 30.0(19) . . .
O(13) W(5) O(19) Cs(8) 168.9(16) . . .
O(19) W(5) O(13) W(3) 142.7(16) . . .
O(19) W(5) O(13) Cs(1) 55.8(10) . . 3_556
O(13) W(5) O(25) W(7) -14(3) . . .
O(13) W(5) O(25) Cs(1) 103(2) . . .
O(13) W(5) O(25) Cs(3) -142(2) . . .
O(25) W(5) O(13) W(3) -31(3) . . .
O(25) W(5) O(13) Cs(1) -117(2) . . 3_556
O(13) W(5) O(26) W(9) -75.1(11) . . .
O(13) W(5) O(26) Cs(1) 169.9(7) . . .
O(13) W(5) O(26) Cs(1) 57.6(6) . . 3_556
O(26) W(5) O(13) W(3) 38.2(16) . . .
O(26) W(5) O(13) Cs(1) -48.7(7) . . 3_556
O(13) W(5) O(37) W(7) -177.3(10) . . .
O(13) W(5) O(37) W(9) 86.6(8) . . .
O(13) W(5) O(37) Si(1) -45.4(13) . . .
O(37) W(5) O(13) W(3) -37.4(16) . . .
O(37) W(5) O(13) Cs(1) -124.3(8) . . 3_556
O(19) W(5) O(25) W(7) 172.7(14) . . .
O(19) W(5) O(25) Cs(1) -70.3(12) . . .
O(19) W(5) O(25) Cs(3) 44.6(10) . . .
O(25) W(5) O(19) Cs(8) -14(2) . . .
O(19) W(5) O(26) W(9) -177.4(10) . . .
O(19) W(5) O(26) Cs(1) 67.7(9) . . .
O(19) W(5) O(26) Cs(1) -44.7(8) . . 3_556
O(26) W(5) O(19) Cs(8) -99.1(17) . . .
O(19) W(5) O(37) W(7) 1(16) . . .
O(19) W(5) O(37) W(9) -95(18) . . .
O(19) W(5) O(37) Si(1) 133(18) . . .
O(37) W(5) O(19) Cs(8) -10(15) . . .
O(25) W(5) O(26) W(9) 83.6(11) . . .
O(25) W(5) O(26) Cs(1) -31.4(7) . . .
O(25) W(5) O(26) Cs(1) -143.8(7) . . 3_556
O(26) W(5) O(25) W(7) -83.9(14) . . .
O(26) W(5) O(25) Cs(1) 33.2(9) . . .
O(26) W(5) O(25) Cs(3) 148.0(7) . . .
O(25) W(5) O(37) W(7) 5.4(9) . . .
O(25) W(5) O(37) W(9) -90.7(9) . . .
O(25) W(5) O(37) Si(1) 137.3(15) . . .
O(37) W(5) O(25) W(7) -7.1(12) . . .
O(37) W(5) O(25) Cs(1) 110.0(10) . . .
O(37) W(5) O(25) Cs(3) -135.2(8) . . .
O(26) W(5) O(37) W(7) 91.5(9) . . .
O(26) W(5) O(37) W(9) -4.5(7) . . .
O(26) W(5) O(37) Si(1) -136.6(14) . . .
O(37) W(5) O(26) W(9) 6.0(9) . . .
O(37) W(5) O(26) Cs(1) -109.0(7) . . .
O(37) W(5) O(26) Cs(1) 138.6(7) . . 3_556
O(9) W(6) O(15) W(4) 110(2) . . .
O(15) W(6) O(9) W(2) -117.2(16) . . .
O(9) W(6) O(20) Cs(1) 28.7(13) . . 6_556
O(9) W(6) O(20) Cs(3) 172.1(6) . . 6_556
O(9) W(6) O(20) Cs(8) -135.6(11) . . 6_556
O(20) W(6) O(9) W(2) 139.8(16) . . .
O(9) W(6) O(27) W(8) -73.3(15) . . .
O(9) W(6) O(27) Cs(5) 96.1(11) . . 8_555
O(27) W(6) O(9) W(2) 37.3(17) . . .
O(9) W(6) O(28) W(10) -2(2) . . .
O(9) W(6) O(28) Cs(3) -172.7(14) . . 6_556
O(28) W(6) O(9) W(2) -38(2) . . .
O(9) W(6) O(38) W(8) 87.4(8) . . .
O(9) W(6) O(38) W(10) -176.4(7) . . .
O(9) W(6) O(38) Si(1) -45.8(12) . . .
O(38) W(6) O(9) W(2) -36.5(15) . . .
O(15) W(6) O(20) Cs(1) -66.4(14) . . 6_556
O(15) W(6) O(20) Cs(3) 76.9(10) . . 6_556
O(15) W(6) O(20) Cs(8) 129.2(11) . . 6_556
O(20) W(6) O(15) W(4) -144(2) . . .
O(15) W(6) O(27) W(8) 20(3) . . .
O(15) W(6) O(27) Cs(5) -170.7(18) . . 8_555
O(27) W(6) O(15) W(4) 17(4) . . .
O(15) W(6) O(28) W(10) 78.6(11) . . .
O(15) W(6) O(28) Cs(3) -91.8(7) . . 6_556
O(28) W(6) O(15) W(4) -45(2) . . .
O(15) W(6) O(38) W(8) -179.2(10) . . .
O(15) W(6) O(38) W(10) -83.0(8) . . .
O(15) W(6) O(38) Si(1) 47.6(13) . . .
O(38) W(6) O(15) W(4) 30(2) . . .
O(20) W(6) O(27) W(8) -178.3(17) . . .
O(20) W(6) O(27) Cs(5) -9.0(16) . . 8_555
O(27) W(6) O(20) Cs(1) 121.5(13) . . 6_556
O(27) W(6) O(20) Cs(3) -95.2(10) . . 6_556
O(27) W(6) O(20) Cs(8) -42.9(15) . . 6_556
O(20) W(6) O(28) W(10) 179.8(9) . . .
O(20) W(6) O(28) Cs(3) 9.3(9) . . 6_556
O(28) W(6) O(20) Cs(1) -152.2(12) . . 6_556
O(28) W(6) O(20) Cs(3) -8.8(9) . . 6_556
O(28) W(6) O(20) Cs(8) 43.5(13) . . 6_556
O(20) W(6) O(38) W(8) -56(8) . . .
O(20) W(6) O(38) W(10) 40(8) . . .
O(20) W(6) O(38) Si(1) 171(7) . . .
O(38) W(6) O(20) Cs(1) 172(7) . . 6_556
O(38) W(6) O(20) Cs(3) -45(8) . . 6_556
O(38) W(6) O(20) Cs(8) 7(9) . . 6_556
O(27) W(6) O(28) W(10) -78.9(12) . . .
O(27) W(6) O(28) Cs(3) 110.6(8) . . 6_556
O(28) W(6) O(27) W(8) 81.6(15) . . .
O(28) W(6) O(27) Cs(5) -109.0(12) . . 8_555
O(27) W(6) O(38) W(8) -5.0(10) . . .
O(27) W(6) O(38) W(10) 91.2(10) . . .
O(27) W(6) O(38) Si(1) -138.2(16) . . .
O(38) W(6) O(27) W(8) 6.5(13) . . .
O(38) W(6) O(27) Cs(5) 175.9(14) . . 8_555
O(28) W(6) O(38) W(8) -93.4(9) . . .
O(28) W(6) O(38) W(10) 2.8(7) . . .
O(28) W(6) O(38) Si(1) 133.4(13) . . .
O(38) W(6) O(28) W(10) -4.0(10) . . .
O(38) W(6) O(28) Cs(3) -174.4(8) . . 6_556
O(21) W(7) O(25) W(5) -76.9(13) . . .
O(21) W(7) O(25) Cs(1) 163.3(7) . . .
O(21) W(7) O(25) Cs(3) 42.7(9) . . .
O(25) W(7) O(21) W(1) 52.0(19) . . .
O(21) W(7) O(29) W(8) 34(3) . . .
O(21) W(7) O(29) Cs(2) -89.8(8) . . 4_555
O(29) W(7) O(21) W(1) -110(2) . . .
O(21) W(7) O(30) Cs(2) 74.5(15) . . 4_555
O(30) W(7) O(21) W(1) 150.2(19) . . .
O(21) W(7) O(35) W(9) 6(3) . . .
O(21) W(7) O(35) Cs(1) 115.5(18) . . .
O(35) W(7) O(21) W(1) -25(3) . . .
O(21) W(7) O(37) W(5) 83.3(9) . . .
O(21) W(7) O(37) W(9) 173.6(8) . . .
O(21) W(7) O(37) Si(1) -51.2(17) . . .
O(37) W(7) O(21) W(1) -26.2(18) . . .
O(25) W(7) O(29) W(8) -54(6) . . .
O(25) W(7) O(29) Cs(2) -178(3) . . 4_555
O(29) W(7) O(25) W(5) 12(5) . . .
O(29) W(7) O(25) Cs(1) -108(4) . . .
O(29) W(7) O(25) Cs(3) 132(3) . . .
O(25) W(7) O(30) Cs(2) 164.3(13) . . 4_555
O(30) W(7) O(25) W(5) 177.0(15) . . .
O(30) W(7) O(25) Cs(1) 57.2(12) . . .
O(30) W(7) O(25) Cs(3) -63.4(14) . . .
O(25) W(7) O(35) W(9) -70.5(13) . . .
O(25) W(7) O(35) Cs(1) 38.6(8) . . .
O(35) W(7) O(25) W(5) 77.6(14) . . .
O(35) W(7) O(25) Cs(1) -42.3(8) . . .
O(35) W(7) O(25) Cs(3) -162.9(11) . . .
O(25) W(7) O(37) W(5) -5.4(9) . . .
O(25) W(7) O(37) W(9) 84.8(9) . . .
O(25) W(7) O(37) Si(1) -140(2) . . .
O(37) W(7) O(25) W(5) 7.2(13) . . .
O(37) W(7) O(25) Cs(1) -112.6(9) . . .
O(37) W(7) O(25) Cs(3) 126.8(11) . . .
O(29) W(7) O(30) Cs(2) -20.3(16) . . 4_555
O(30) W(7) O(29) W(8) 141(3) . . .
O(30) W(7) O(29) Cs(2) 17.0(13) . . 4_555
O(29) W(7) O(35) W(9) 93.1(15) . . .
O(29) W(7) O(35) Cs(1) -157.8(11) . . .
O(35) W(7) O(29) W(8) -120(3) . . .
O(35) W(7) O(29) Cs(2) 116.4(10) . . 4_555
O(29) W(7) O(37) W(5) 176.1(11) . . .
O(29) W(7) O(37) W(9) -93.7(11) . . .
O(29) W(7) O(37) Si(1) 41.6(19) . . .
O(37) W(7) O(29) W(8) -49(3) . . .
O(37) W(7) O(29) Cs(2) -173.3(10) . . 4_555
O(30) W(7) O(35) W(9) -168.6(14) . . .
O(30) W(7) O(35) Cs(1) -59.5(10) . . .
O(35) W(7) O(30) Cs(2) -107.8(13) . . 4_555
O(30) W(7) O(37) W(5) -78(6) . . .
O(30) W(7) O(37) W(9) 13(6) . . .
O(30) W(7) O(37) Si(1) 148(5) . . .
O(37) W(7) O(30) Cs(2) -125(5) . . 4_555
O(35) W(7) O(37) W(5) -96.0(9) . . .
O(35) W(7) O(37) W(9) -5.7(8) . . .
O(35) W(7) O(37) Si(1) 129.5(19) . . .
O(37) W(7) O(35) W(9) 8.0(11) . . .
O(37) W(7) O(35) Cs(1) 117.1(8) . . .
O(22) W(8) O(27) W(6) 76.8(15) . . .
O(22) W(8) O(27) Cs(5) -90.9(15) . . 8_555
O(27) W(8) O(22) W(2) -50.0(15) . . .
O(27) W(8) O(22) Cs(6) 78.4(6) . . 8_555
O(22) W(8) O(29) W(7) -34(3) . . .
O(22) W(8) O(29) Cs(2) 87.9(11) . . 4_555
O(29) W(8) O(22) W(2) 113.4(16) . . .
O(29) W(8) O(22) Cs(6) -118.1(9) . . 8_555
O(22) W(8) O(31) Cs(2) -78.7(10) . . 4_555
O(22) W(8) O(31) Cs(6) 17.5(9) . . 8_555
O(22) W(8) O(31) Cs(7) 153.7(15) . . 8_555
O(31) W(8) O(22) W(2) -145.5(15) . . .
O(31) W(8) O(22) Cs(6) -17.1(9) . . 8_555
O(22) W(8) O(36) W(10) 1(2) . . .
O(22) W(8) O(36) Cs(3) 169.2(14) . . 4_555
O(36) W(8) O(22) W(2) 20(3) . . .
O(36) W(8) O(22) Cs(6) 148.1(17) . . 8_555
O(22) W(8) O(38) W(6) -82.4(8) . . .
O(22) W(8) O(38) W(10) -172.0(7) . . .
O(22) W(8) O(38) Si(1) 52.3(14) . . .
O(38) W(8) O(22) W(2) 26.6(15) . . .
O(38) W(8) O(22) Cs(6) 155.1(6) . . 8_555
O(27) W(8) O(29) W(7) 48(7) . . .
O(27) W(8) O(29) Cs(2) 170(4) . . 4_555
O(29) W(8) O(27) W(6) -6(6) . . .
O(29) W(8) O(27) Cs(5) -174(4) . . 8_555
O(27) W(8) O(31) Cs(2) -165.6(11) . . 4_555
O(27) W(8) O(31) Cs(6) -69.3(11) . . 8_555
O(27) W(8) O(31) Cs(7) 66.9(18) . . 8_555
O(31) W(8) O(27) W(6) 179.2(14) . . .
O(31) W(8) O(27) Cs(5) 11.5(19) . . 8_555
O(27) W(8) O(36) W(10) 70.2(12) . . .
O(27) W(8) O(36) Cs(3) -121.2(9) . . 4_555
O(36) W(8) O(27) W(6) -80.3(16) . . .
O(36) W(8) O(27) Cs(5) 112.0(16) . . 8_555
O(27) W(8) O(38) W(6) 4.8(10) . . .
O(27) W(8) O(38) W(10) -84.8(10) . . .
O(27) W(8) O(38) Si(1) 139.4(17) . . .
O(38) W(8) O(27) W(6) -6.9(14) . . .
O(38) W(8) O(27) Cs(5) -174.6(18) . . 8_555
O(29) W(8) O(31) Cs(2) 16.0(15) . . 4_555
O(29) W(8) O(31) Cs(6) 112.2(12) . . 8_555
O(29) W(8) O(31) Cs(7) -111.5(18) . . 8_555
O(31) W(8) O(29) W(7) -138(3) . . .
O(31) W(8) O(29) Cs(2) -15.5(15) . . 4_555
O(29) W(8) O(36) W(10) -93.8(14) . . .
O(29) W(8) O(36) Cs(3) 74.8(12) . . 4_555
O(36) W(8) O(29) W(7) 121(3) . . .
O(36) W(8) O(29) Cs(2) -116.5(12) . . 4_555
O(29) W(8) O(38) W(6) -175.0(13) . . .
O(29) W(8) O(38) W(10) 95.3(12) . . .
O(29) W(8) O(38) Si(1) -40.4(17) . . .
O(38) W(8) O(29) W(7) 48(3) . . .
O(38) W(8) O(29) Cs(2) 170.5(12) . . 4_555
O(31) W(8) O(36) W(10) 165.9(11) . . .
O(31) W(8) O(36) Cs(3) -25.5(11) . . 4_555
O(36) W(8) O(31) Cs(2) 107.5(10) . . 4_555
O(36) W(8) O(31) Cs(6) -156.3(8) . . 8_555
O(36) W(8) O(31) Cs(7) -20.1(18) . . 8_555
O(31) W(8) O(38) W(6) 44(7) . . .
O(31) W(8) O(38) W(10) -46(6) . . .
O(31) W(8) O(38) Si(1) 179(5) . . .
O(38) W(8) O(31) Cs(2) 156(6) . . 4_555
O(38) W(8) O(31) Cs(6) -108(6) . . 8_555
O(38) W(8) O(31) Cs(7) 29(7) . . 8_555
O(36) W(8) O(38) W(6) 94.6(9) . . .
O(36) W(8) O(38) W(10) 5.0(7) . . .
O(36) W(8) O(38) Si(1) -130.8(15) . . .
O(38) W(8) O(36) W(10) -6.6(9) . . .
O(38) W(8) O(36) Cs(3) 161.9(10) . . 4_555
O(23) W(9) O(26) W(5) 77.6(12) . . .
O(23) W(9) O(26) Cs(1) -164.8(9) . . .
O(23) W(9) O(26) Cs(1) -45.1(12) . . 3_556
O(26) W(9) O(23) W(3) -45.1(16) . . .
O(26) W(9) O(23) Cs(5) 127.8(9) . . .
O(23) W(9) O(32) W(10) -33(2) . . .
O(23) W(9) O(32) Cs(8) 133.3(10) . . 4_555
O(32) W(9) O(23) W(3) 117.3(16) . . .
O(32) W(9) O(23) Cs(5) -69.9(9) . . .
O(23) W(9) O(33) Cs(8) 6(2) . . 3_556
O(33) W(9) O(23) W(3) -145.7(17) . . .
O(33) W(9) O(23) Cs(5) 27.2(13) . . .
O(23) W(9) O(35) W(7) -7(3) . . .
O(23) W(9) O(35) Cs(1) -113(2) . . .
O(35) W(9) O(23) W(3) 30(3) . . .
O(35) W(9) O(23) Cs(5) -157(2) . . .
O(23) W(9) O(37) W(5) -83.9(8) . . .
O(23) W(9) O(37) W(7) -173.7(9) . . .
O(23) W(9) O(37) Si(1) 50.9(13) . . .
O(37) W(9) O(23) W(3) 30.5(14) . . .
O(37) W(9) O(23) Cs(5) -156.6(7) . . .
O(26) W(9) O(32) W(10) 47(4) . . .
O(26) W(9) O(32) Cs(8) -146(2) . . 4_555
O(32) W(9) O(26) W(5) -4(3) . . .
O(32) W(9) O(26) Cs(1) 114(2) . . .
O(32) W(9) O(26) Cs(1) -127(2) . . 3_556
O(26) W(9) O(33) Cs(8) -84(2) . . 3_556
O(33) W(9) O(26) W(5) -175.5(12) . . .
O(33) W(9) O(26) Cs(1) -57.9(10) . . .
O(33) W(9) O(26) Cs(1) 61.8(14) . . 3_556
O(26) W(9) O(35) W(7) 67.6(14) . . .
O(26) W(9) O(35) Cs(1) -38.5(12) . . .
O(35) W(9) O(26) W(5) -78.5(14) . . .
O(35) W(9) O(26) Cs(1) 39.1(11) . . .
O(35) W(9) O(26) Cs(1) 158.8(14) . . 3_556
O(26) W(9) O(37) W(5) 4.3(7) . . .
O(26) W(9) O(37) W(7) -85.5(8) . . .
O(26) W(9) O(37) Si(1) 139.1(14) . . .
O(37) W(9) O(26) W(5) -6.1(10) . . .
O(37) W(9) O(26) Cs(1) 111.5(7) . . .
O(37) W(9) O(26) Cs(1) -128.8(12) . . 3_556
O(32) W(9) O(33) Cs(8) 99(2) . . 3_556
O(33) W(9) O(32) W(10) -141(2) . . .
O(33) W(9) O(32) Cs(8) 25.8(11) . . 4_555
O(32) W(9) O(35) W(7) -95.2(15) . . .
O(32) W(9) O(35) Cs(1) 158.7(13) . . .
O(35) W(9) O(32) W(10) 122(2) . . .
O(35) W(9) O(32) Cs(8) -71.5(12) . . 4_555
O(32) W(9) O(37) W(5) -175.1(8) . . .
O(32) W(9) O(37) W(7) 95.1(8) . . .
O(32) W(9) O(37) Si(1) -40.3(13) . . .
O(37) W(9) O(32) W(10) 50(2) . . .
O(37) W(9) O(32) Cs(8) -143.7(8) . . 4_555
O(33) W(9) O(35) W(7) 168.4(15) . . .
O(33) W(9) O(35) Cs(1) 62.3(14) . . .
O(35) W(9) O(33) Cs(8) -172(2) . . 3_556
O(33) W(9) O(37) W(5) 77(6) . . .
O(33) W(9) O(37) W(7) -13(6) . . .
O(33) W(9) O(37) Si(1) -149(5) . . .
O(37) W(9) O(33) Cs(8) -154(4) . . 3_556
O(35) W(9) O(37) W(5) 95.8(9) . . .
O(35) W(9) O(37) W(7) 6.0(9) . . .
O(35) W(9) O(37) Si(1) -129.4(15) . . .
O(37) W(9) O(35) W(7) -8.0(11) . . .
O(37) W(9) O(35) Cs(1) -114.0(12) . . .
O(24) W(10) O(28) W(6) -81.1(14) . . .
O(24) W(10) O(28) Cs(3) 85.8(16) . . 6_556
O(28) W(10) O(24) W(4) 47(2) . . .
O(28) W(10) O(24) Cs(7) -70.1(10) . . 2_556
O(24) W(10) O(32) W(9) 33(2) . . .
O(24) W(10) O(32) Cs(8) -135.0(10) . . 4_555
O(32) W(10) O(24) W(4) -114(2) . . .
O(32) W(10) O(24) Cs(7) 129.5(9) . . 2_556
O(24) W(10) O(34) Cs(5) 76(3) . . 2_556
O(24) W(10) O(34) Cs(7) -30.8(8) . . 2_556
O(24) W(10) O(34) Cs(8) 127.6(8) . . 4_555
O(34) W(10) O(24) W(4) 147(2) . . .
O(34) W(10) O(24) Cs(7) 30.3(9) . . 2_556
O(24) W(10) O(36) W(8) 3(2) . . .
O(24) W(10) O(36) Cs(3) -164.5(15) . . 4_555
O(36) W(10) O(24) W(4) -26(3) . . .
O(36) W(10) O(24) Cs(7) -142.9(17) . . 2_556
O(24) W(10) O(38) W(6) 82.7(7) . . .
O(24) W(10) O(38) W(8) 173.7(8) . . .
O(24) W(10) O(38) Si(1) -50.0(12) . . .
O(38) W(10) O(24) W(4) -29(2) . . .
O(38) W(10) O(24) Cs(7) -145.9(7) . . 2_556
O(28) W(10) O(32) W(9) -47(3) . . .
O(28) W(10) O(32) Cs(8) 145(2) . . 4_555
O(32) W(10) O(28) W(6) 0(3) . . .
O(32) W(10) O(28) Cs(3) 167.0(19) . . 6_556
O(28) W(10) O(34) Cs(5) 162(2) . . 2_556
O(28) W(10) O(34) Cs(7) 56.1(8) . . 2_556
O(28) W(10) O(34) Cs(8) -145.6(7) . . 4_555
O(34) W(10) O(28) W(6) 174.9(12) . . .
O(34) W(10) O(28) Cs(3) -18.2(16) . . 6_556
O(28) W(10) O(36) W(8) -68.5(14) . . .
O(28) W(10) O(36) Cs(3) 123.6(13) . . 4_555
O(36) W(10) O(28) W(6) 74.2(14) . . .
O(36) W(10) O(28) Cs(3) -118.9(16) . . 6_556
O(28) W(10) O(38) W(6) -2.7(7) . . .
O(28) W(10) O(38) W(8) 88.3(8) . . .
O(28) W(10) O(38) Si(1) -135.5(13) . . .
O(38) W(10) O(28) W(6) 4.1(10) . . .
O(38) W(10) O(28) Cs(3) 171.0(15) . . 6_556
O(32) W(10) O(34) Cs(5) -19(3) . . 2_556
O(32) W(10) O(34) Cs(7) -125.7(7) . . 2_556
O(32) W(10) O(34) Cs(8) 32.7(9) . . 4_555
O(34) W(10) O(32) W(9) 138(2) . . .
O(34) W(10) O(32) Cs(8) -29.5(8) . . 4_555
O(32) W(10) O(36) W(8) 92.4(14) . . .
O(32) W(10) O(36) Cs(3) -75.5(12) . . 4_555
O(36) W(10) O(32) W(9) -121(2) . . .
O(36) W(10) O(32) Cs(8) 71.0(10) . . 4_555
O(32) W(10) O(38) W(6) 175.9(7) . . .
O(32) W(10) O(38) W(8) -93.1(8) . . .
O(32) W(10) O(38) Si(1) 43.1(12) . . .
O(38) W(10) O(32) W(9) -51(2) . . .
O(38) W(10) O(32) Cs(8) 141.5(6) . . 4_555
O(34) W(10) O(36) W(8) -170.0(11) . . .
O(34) W(10) O(36) Cs(3) 22.1(12) . . 4_555
O(36) W(10) O(34) Cs(5) -107(2) . . 2_556
O(36) W(10) O(34) Cs(7) 146.2(7) . . 2_556
O(36) W(10) O(34) Cs(8) -55.5(8) . . 4_555
O(34) W(10) O(38) W(6) -75(5) . . .
O(34) W(10) O(38) W(8) 16(5) . . .
O(34) W(10) O(38) Si(1) 153(5) . . .
O(38) W(10) O(34) Cs(5) -128(4) . . 2_556
O(38) W(10) O(34) Cs(7) 126(5) . . 2_556
O(38) W(10) O(34) Cs(8) -76(5) . . 4_555
O(36) W(10) O(38) W(6) -95.9(7) . . .
O(36) W(10) O(38) W(8) -4.9(7) . . .
O(36) W(10) O(38) Si(1) 131.4(14) . . .
O(38) W(10) O(36) W(8) 6.6(9) . . .
O(38) W(10) O(36) Cs(3) -161.3(11) . . 4_555
O(13) Cs(1) O(16) W(3) 21.1(11) 3_556 3_556 3_556
O(16) Cs(1) O(13) W(3) -16.8(8) 3_556 3_556 3_556
O(16) Cs(1) O(13) W(5) -161.8(13) 3_556 3_556 3_556
O(13) Cs(1) O(20) W(6) -88.2(12) 3_556 6_546 6_546
O(13) Cs(1) O(20) Cs(3) 131.9(6) 3_556 6_546 .
O(13) Cs(1) O(20) Cs(8) 79.0(7) 3_556 6_546 .
O(20) Cs(1) O(13) W(3) 14.1(10) 6_546 3_556 3_556
O(20) Cs(1) O(13) W(5) -130.9(8) 6_546 3_556 3_556
O(13) Cs(1) O(25) W(5) 28.0(17) 3_556 . .
O(13) Cs(1) O(25) W(7) 151.8(7) 3_556 . .
O(13) Cs(1) O(25) Cs(3) -81.9(10) 3_556 . .
O(25) Cs(1) O(13) W(3) 98.2(10) . 3_556 3_556
O(25) Cs(1) O(13) W(5) -46.8(15) . 3_556 3_556
O(13) Cs(1) O(26) W(5) -128.1(7) 3_556 . .
O(13) Cs(1) O(26) W(9) 106.6(8) 3_556 . .
O(13) Cs(1) O(26) Cs(1) -21.5(11) 3_556 . 3_556
O(26) Cs(1) O(13) W(3) 137.1(8) . 3_556 3_556
O(26) Cs(1) O(13) W(5) -7.9(11) . 3_556 3_556
O(13) Cs(1) O(26) W(5) 39.9(7) 3_556 3_556 3_556
O(13) Cs(1) O(26) W(9) -91.4(12) 3_556 3_556 3_556
O(13) Cs(1) O(26) Cs(1) 151.8(13) 3_556 3_556 3_556
O(26) Cs(1) O(13) W(3) 108.0(12) 3_556 3_556 3_556
O(26) Cs(1) O(13) W(5) -37.1(8) 3_556 3_556 3_556
O(13) Cs(1) O(35) W(7) -169.4(6) 3_556 . .
O(13) Cs(1) O(35) W(9) -45.5(19) 3_556 . .
O(35) Cs(1) O(13) W(3) -171.8(8) . 3_556 3_556
O(35) Cs(1) O(13) W(5) 43.1(14) . 3_556 3_556
O(39) Cs(1) O(13) W(3) -68.9(11) 6_546 3_556 3_556
O(39) Cs(1) O(13) W(5) 146.1(9) 6_546 3_556 3_556
O(16) Cs(1) O(20) W(6) -64.5(13) 3_556 6_546 6_546
O(16) Cs(1) O(20) Cs(3) 155.6(8) 3_556 6_546 .
O(16) Cs(1) O(20) Cs(8) 102.7(6) 3_556 6_546 .
O(20) Cs(1) O(16) W(3) -128.3(16) 6_546 3_556 3_556
O(16) Cs(1) O(25) W(5) 112.2(9) 3_556 . .
O(16) Cs(1) O(25) W(7) -124.0(8) 3_556 . .
O(16) Cs(1) O(25) Cs(3) 2.2(10) 3_556 . .
O(25) Cs(1) O(16) W(3) -116.6(13) . 3_556 3_556
O(16) Cs(1) O(26) W(5) -87.1(14) 3_556 . .
O(16) Cs(1) O(26) W(9) 147.6(11) 3_556 . .
O(16) Cs(1) O(26) Cs(1) 19(2) 3_556 . 3_556
O(26) Cs(1) O(16) W(3) -34(2) . 3_556 3_556
O(16) Cs(1) O(26) W(5) 77.8(8) 3_556 3_556 3_556
O(16) Cs(1) O(26) W(9) -53.5(13) 3_556 3_556 3_556
O(16) Cs(1) O(26) Cs(1) -170.4(10) 3_556 3_556 3_556
O(26) Cs(1) O(16) W(3) -15.5(14) 3_556 3_556 3_556
O(16) Cs(1) O(35) W(7) 91(2) 3_556 . .
O(16) Cs(1) O(35) W(9) -144.7(17) 3_556 . .
O(35) Cs(1) O(16) W(3) 138.3(19) . 3_556 3_556
O(39) Cs(1) O(16) W(3) 157.6(16) 6_546 3_556 3_556
O(20) Cs(1) O(25) W(5) 124.1(11) 6_546 . .
O(20) Cs(1) O(25) W(7) -112.1(7) 6_546 . .
O(20) Cs(1) O(25) Cs(3) 14.1(5) 6_546 . .
O(25) Cs(1) O(20) W(6) 123.9(13) . 6_546 6_546
O(25) Cs(1) O(20) Cs(3) -16.0(5) . 6_546 .
O(25) Cs(1) O(20) Cs(8) -68.9(6) . 6_546 .
O(20) Cs(1) O(26) W(5) -3.8(9) 6_546 . .
O(20) Cs(1) O(26) W(9) -129.1(8) 6_546 . .
O(20) Cs(1) O(26) Cs(1) 102.8(8) 6_546 . 3_556
O(26) Cs(1) O(20) W(6) 146.9(12) . 6_546 6_546
O(26) Cs(1) O(20) Cs(3) 7.0(7) . 6_546 .
O(26) Cs(1) O(20) Cs(8) -45.9(6) . 6_546 .
O(20) Cs(1) O(26) W(5) 143.1(7) 6_546 3_556 3_556
O(20) Cs(1) O(26) W(9) 11.8(14) 6_546 3_556 3_556
O(20) Cs(1) O(26) Cs(1) -105.0(8) 6_546 3_556 3_556
O(26) Cs(1) O(20) W(6) -136.6(12) 3_556 6_546 6_546
O(26) Cs(1) O(20) Cs(3) 83.5(7) 3_556 6_546 .
O(26) Cs(1) O(20) Cs(8) 30.6(7) 3_556 6_546 .
O(20) Cs(1) O(35) W(7) 4.7(11) 6_546 . .
O(20) Cs(1) O(35) W(9) 128.6(12) 6_546 . .
O(35) Cs(1) O(20) W(6) 96.0(13) . 6_546 6_546
O(35) Cs(1) O(20) Cs(3) -43.9(8) . 6_546 .
O(35) Cs(1) O(20) Cs(8) -96.8(7) . 6_546 .
O(39) Cs(1) O(20) W(6) 27.6(12) 6_546 6_546 6_546
O(39) Cs(1) O(20) Cs(3) -112.2(8) 6_546 6_546 .
O(39) Cs(1) O(20) Cs(8) -165.2(8) 6_546 6_546 .
O(25) Cs(1) O(26) W(5) 26.3(7) . . .
O(25) Cs(1) O(26) W(9) -99.0(9) . . .
O(25) Cs(1) O(26) Cs(1) 132.9(13) . . 3_556
O(26) Cs(1) O(25) W(5) -25.3(8) . . .
O(26) Cs(1) O(25) W(7) 98.5(11) . . .
O(26) Cs(1) O(25) Cs(3) -135.3(10) . . .
O(25) Cs(1) O(26) W(5) -145.1(7) . 3_556 3_556
O(25) Cs(1) O(26) W(9) 83.6(12) . 3_556 3_556
O(25) Cs(1) O(26) Cs(1) -33.3(10) . 3_556 3_556
O(26) Cs(1) O(25) W(5) 20.8(11) 3_556 . .
O(26) Cs(1) O(25) W(7) 144.6(7) 3_556 . .
O(26) Cs(1) O(25) Cs(3) -89.2(6) 3_556 . .
O(25) Cs(1) O(35) W(7) -30.2(7) . . .
O(25) Cs(1) O(35) W(9) 93.6(14) . . .
O(35) Cs(1) O(25) W(5) -91.3(10) . . .
O(35) Cs(1) O(25) W(7) 32.5(7) . . .
O(35) Cs(1) O(25) Cs(3) 158.8(8) . . .
O(39) Cs(1) O(25) W(5) -163.2(11) 6_546 . .
O(39) Cs(1) O(25) W(7) -39.4(8) 6_546 . .
O(39) Cs(1) O(25) Cs(3) 86.8(7) 6_546 . .
O(26) Cs(1) O(26) W(5) -111.8(9) . 3_556 3_556
O(26) Cs(1) O(26) W(9) 116.8(15) . 3_556 3_556
O(26) Cs(1) O(26) W(5) -106.6(10) 3_556 . .
O(26) Cs(1) O(26) W(9) 128.1(11) 3_556 . .
O(26) Cs(1) O(35) W(7) -93.5(14) . . .
O(26) Cs(1) O(35) W(9) 30.4(10) . . .
O(35) Cs(1) O(26) W(5) 96.0(11) . . .
O(35) Cs(1) O(26) W(9) -29.3(8) . . .
O(35) Cs(1) O(26) Cs(1) -157.4(14) . . 3_556
O(39) Cs(1) O(26) W(5) 78.8(12) 6_546 . .
O(39) Cs(1) O(26) W(9) -46.5(13) 6_546 . .
O(39) Cs(1) O(26) Cs(1) -174.6(9) 6_546 . 3_556
O(26) Cs(1) O(35) W(7) -117.6(9) 3_556 . .
O(26) Cs(1) O(35) W(9) 6.3(17) 3_556 . .
O(35) Cs(1) O(26) W(5) -93.3(10) . 3_556 3_556
O(35) Cs(1) O(26) W(9) 135.4(12) . 3_556 3_556
O(35) Cs(1) O(26) Cs(1) 18.5(13) . 3_556 3_556
O(39) Cs(1) O(26) W(5) 50(3) 6_546 3_556 3_556
O(39) Cs(1) O(26) W(9) -81(3) 6_546 3_556 3_556
O(39) Cs(1) O(26) Cs(1) 162(2) 6_546 3_556 3_556
O(39) Cs(1) O(35) W(7) 71.5(10) 6_546 . .
O(39) Cs(1) O(35) W(9) -164.6(16) 6_546 . .
O(2) Cs(2) O(3) W(1) -113.4(8) . . .
O(2) Cs(2) O(3) Zr(1) 45.2(6) . . .
O(3) Cs(2) O(2) Zr(1) -36.0(6) . . .
O(2) Cs(2) O(6) W(4) 116.3(11) . 7_556 7_556
O(2) Cs(2) O(6) Zr(1) -45.7(8) . 7_556 .
O(6) Cs(2) O(2) Zr(1) 36.6(7) 7_556 . .
O(2) Cs(2) O(10) W(1) 44.2(7) . . .
O(2) Cs(2) O(10) Cs(3) 169.7(6) . . .
O(2) Cs(2) O(10) Cs(7) -117.6(6) . . 5_545
O(10) Cs(2) O(2) Zr(1) -82.4(8) . . .
O(2) Cs(2) O(18) W(4) -43.4(7) . 7_556 7_556
O(2) Cs(2) O(18) Cs(6) 63.8(6) . 7_556 7_556
O(18) Cs(2) O(2) Zr(1) 80.6(8) 7_556 . .
O(2) Cs(2) O(29) W(7) 78(4) . 4_554 4_554
O(2) Cs(2) O(29) W(8) -124(3) . 4_554 4_554
O(29) Cs(2) O(2) Zr(1) -28(4) 4_554 . .
O(2) Cs(2) O(30) W(7) 174.7(12) . 4_554 4_554
O(30) Cs(2) O(2) Zr(1) 31.7(13) 4_554 . .
O(2) Cs(2) O(31) W(8) 179.6(8) . 4_554 4_554
O(31) Cs(2) O(2) Zr(1) -134.2(8) 4_554 . .
O(3) Cs(2) O(6) W(4) -178.8(8) . 7_556 7_556
O(3) Cs(2) O(6) Zr(1) 19.2(5) . 7_556 .
O(6) Cs(2) O(3) W(1) -177.9(8) 7_556 . .
O(6) Cs(2) O(3) Zr(1) -19.3(4) 7_556 . .
O(3) Cs(2) O(10) W(1) -0.9(5) . . .
O(3) Cs(2) O(10) Cs(3) 124.6(7) . . .
O(3) Cs(2) O(10) Cs(7) -162.7(8) . . 5_545
O(10) Cs(2) O(3) W(1) 0.9(5) . . .
O(10) Cs(2) O(3) Zr(1) 159.5(8) . . .
O(3) Cs(2) O(18) W(4) 1.7(7) . 7_556 7_556
O(3) Cs(2) O(18) Cs(6) 108.8(5) . 7_556 7_556
O(18) Cs(2) O(3) W(1) -179.2(5) 7_556 . .
O(18) Cs(2) O(3) Zr(1) -20.5(6) 7_556 . .
O(3) Cs(2) O(29) W(7) 84.3(12) . 4_554 4_554
O(3) Cs(2) O(29) W(8) -117.6(12) . 4_554 4_554
O(29) Cs(2) O(3) W(1) 68.0(8) 4_554 . .
O(29) Cs(2) O(3) Zr(1) -133.4(7) 4_554 . .
O(3) Cs(2) O(30) W(7) -139.8(15) . 4_554 4_554
O(30) Cs(2) O(3) W(1) 118.0(7) 4_554 . .
O(30) Cs(2) O(3) Zr(1) -83.4(7) 4_554 . .
O(3) Cs(2) O(31) W(8) 116.1(12) . 4_554 4_554
O(31) Cs(2) O(3) W(1) 10.7(7) 4_554 . .
O(31) Cs(2) O(3) Zr(1) 169.3(5) 4_554 . .
O(6) Cs(2) O(10) W(1) 0.1(8) 7_556 . .
O(6) Cs(2) O(10) Cs(3) 125.7(5) 7_556 . .
O(6) Cs(2) O(10) Cs(7) -161.7(5) 7_556 . 5_545
O(10) Cs(2) O(6) W(4) -179.8(5) . 7_556 7_556
O(10) Cs(2) O(6) Zr(1) 18.2(7) . 7_556 .
O(6) Cs(2) O(18) W(4) 0.4(5) 7_556 7_556 7_556
O(6) Cs(2) O(18) Cs(6) 107.5(6) 7_556 7_556 7_556
O(18) Cs(2) O(6) W(4) -0.3(5) 7_556 7_556 7_556
O(18) Cs(2) O(6) Zr(1) -162.4(9) 7_556 7_556 .
O(6) Cs(2) O(29) W(7) 18.8(15) 7_556 4_554 4_554
O(6) Cs(2) O(29) W(8) 176.8(10) 7_556 4_554 4_554
O(29) Cs(2) O(6) W(4) -73.8(11) 4_554 7_556 7_556
O(29) Cs(2) O(6) Zr(1) 124.1(9) 4_554 7_556 .
O(6) Cs(2) O(30) W(7) 170.7(17) 7_556 4_554 4_554
O(30) Cs(2) O(6) W(4) -68.0(8) 4_554 7_556 7_556
O(30) Cs(2) O(6) Zr(1) 129.9(10) 4_554 7_556 .
O(6) Cs(2) O(31) W(8) 58(5) 7_556 4_554 4_554
O(31) Cs(2) O(6) W(4) -116(4) 4_554 7_556 7_556
O(31) Cs(2) O(6) Zr(1) 82(4) 4_554 7_556 .
O(10) Cs(2) O(18) W(4) 1.7(15) . 7_556 7_556
O(10) Cs(2) O(18) Cs(6) 108.9(11) . 7_556 7_556
O(18) Cs(2) O(10) W(1) -0.9(12) 7_556 . .
O(18) Cs(2) O(10) Cs(3) 124.6(10) 7_556 . .
O(18) Cs(2) O(10) Cs(7) -162.7(8) 7_556 . 5_545
O(10) Cs(2) O(29) W(7) 130.7(10) . 4_554 4_554
O(10) Cs(2) O(29) W(8) -71.2(14) . 4_554 4_554
O(29) Cs(2) O(10) W(1) -128.5(8) 4_554 . .
O(29) Cs(2) O(10) Cs(3) -3.0(6) 4_554 . .
O(29) Cs(2) O(10) Cs(7) 69.7(6) 4_554 . 5_545
O(10) Cs(2) O(30) W(7) -89.5(16) . 4_554 4_554
O(30) Cs(2) O(10) W(1) -78.1(9) 4_554 . .
O(30) Cs(2) O(10) Cs(3) 47.4(8) 4_554 . .
O(30) Cs(2) O(10) Cs(7) 120.1(6) 4_554 . 5_545
O(10) Cs(2) O(31) W(8) 124.3(13) . 4_554 4_554
O(31) Cs(2) O(10) W(1) -172.0(8) 4_554 . .
O(31) Cs(2) O(10) Cs(3) -46.5(5) 4_554 . .
O(31) Cs(2) O(10) Cs(7) 26.2(5) 4_554 . 5_545
O(18) Cs(2) O(29) W(7) -29.9(11) 7_556 4_554 4_554
O(18) Cs(2) O(29) W(8) 128.1(14) 7_556 4_554 4_554
O(29) Cs(2) O(18) W(4) 127.9(7) 4_554 7_556 7_556
O(29) Cs(2) O(18) Cs(6) -125.0(6) 4_554 7_556 7_556
O(18) Cs(2) O(30) W(7) 117.3(18) 7_556 4_554 4_554
O(30) Cs(2) O(18) W(4) 90.9(9) 4_554 7_556 7_556
O(30) Cs(2) O(18) Cs(6) -161.9(9) 4_554 7_556 7_556
O(18) Cs(2) O(31) W(8) -50.7(15) 7_556 4_554 4_554
O(31) Cs(2) O(18) W(4) 170.2(6) 4_554 7_556 7_556
O(31) Cs(2) O(18) Cs(6) -82.6(7) 4_554 7_556 7_556
O(29) Cs(2) O(30) W(7) -15.2(13) 4_554 4_554 4_554
O(30) Cs(2) O(29) W(7) 11.8(10) 4_554 4_554 4_554
O(30) Cs(2) O(29) W(8) 170(2) 4_554 4_554 4_554
O(29) Cs(2) O(31) W(8) 11.4(11) 4_554 4_554 4_554
O(31) Cs(2) O(29) W(7) -168.7(17) 4_554 4_554 4_554
O(31) Cs(2) O(29) W(8) -10.7(11) 4_554 4_554 4_554
O(30) Cs(2) O(31) W(8) 11.7(15) 4_554 4_554 4_554
O(31) Cs(2) O(30) W(7) -15.6(17) 4_554 4_554 4_554
Cs(7) Cs(3) Cs(8) O(19) -171.5(17) 5_545 . .
Cs(7) Cs(3) Cs(8) Cs(5) 52(2) 5_545 . 3_556
Cs(7) Cs(3) Cs(8) Cs(5) -31(2) 5_545 . 4_554
Cs(7) Cs(3) Cs(8) O(20) 90.6(19) 5_545 . 6_546
Cs(7) Cs(3) Cs(8) O(32) -55(2) 5_545 . 4_554
Cs(7) Cs(3) Cs(8) O(33) 165.3(18) 5_545 . 3_556
Cs(7) Cs(3) Cs(8) O(34) -3(2) 5_545 . 4_554
Cs(7) Cs(3) O(10) W(1) -139.4(17) 5_545 . .
Cs(7) Cs(3) O(10) Cs(2) 100.9(8) 5_545 . .
Cs(7) Cs(3) O(20) W(6) -35.9(10) 5_545 6_546 6_546
Cs(7) Cs(3) O(20) Cs(1) 115.3(5) 5_545 6_546 .
Cs(7) Cs(3) O(20) Cs(8) -161.9(4) 5_545 6_546 .
Cs(7) Cs(3) O(25) W(5) 121.8(5) 5_545 . .
Cs(7) Cs(3) O(25) W(7) -4.8(11) 5_545 . .
Cs(7) Cs(3) O(25) Cs(1) -123.0(4) 5_545 . .
Cs(7) Cs(3) O(28) W(6) 134.1(9) 5_545 6_546 6_546
Cs(7) Cs(3) O(28) W(10) -34.3(13) 5_545 6_546 6_546
Cs(7) Cs(3) O(36) W(8) -47.1(9) 5_545 4_554 4_554
Cs(7) Cs(3) O(36) W(10) 144.6(10) 5_545 4_554 4_554
Cs(8) Cs(3) O(10) W(1) 54(2) . . .
Cs(8) Cs(3) O(10) Cs(2) -66.1(12) . . .
Cs(8) Cs(3) O(10) Cs(7) -167.0(8) . . 5_545
O(10) Cs(3) Cs(8) O(19) -32.7(13) . . .
O(10) Cs(3) Cs(8) Cs(5) -168.9(10) . . 3_556
O(10) Cs(3) Cs(8) Cs(5) 107.9(11) . . 4_554
O(10) Cs(3) Cs(8) O(20) -130.5(11) . . 6_546
O(10) Cs(3) Cs(8) O(32) 83.6(11) . . 4_554
O(10) Cs(3) Cs(8) O(33) -56(2) . . 3_556
O(10) Cs(3) Cs(8) O(34) 136.3(12) . . 4_554
Cs(8) Cs(3) O(20) W(6) 126.0(10) . 6_546 6_546
Cs(8) Cs(3) O(20) Cs(1) -82.8(6) . 6_546 .
O(20) Cs(3) Cs(8) O(19) 97.8(8) 6_546 . .
O(20) Cs(3) Cs(8) Cs(5) -38.4(7) 6_546 . 3_556
O(20) Cs(3) Cs(8) Cs(5) -121.5(7) 6_546 . 4_554
O(20) Cs(3) Cs(8) O(32) -145.9(6) 6_546 . 4_554
O(20) Cs(3) Cs(8) O(33) 74.6(18) 6_546 . 3_556
O(20) Cs(3) Cs(8) O(34) -93.1(8) 6_546 . 4_554
Cs(8) Cs(3) O(25) W(5) -65.8(6) . . .
Cs(8) Cs(3) O(25) W(7) 167.6(10) . . .
Cs(8) Cs(3) O(25) Cs(1) 49.4(5) . . .
O(25) Cs(3) Cs(8) O(19) 34.7(7) . . .
O(25) Cs(3) Cs(8) Cs(5) -101.5(7) . . 3_556
O(25) Cs(3) Cs(8) Cs(5) 175.3(7) . . 4_554
O(25) Cs(3) Cs(8) O(20) -63.2(6) . . 6_546
O(25) Cs(3) Cs(8) O(32) 150.9(6) . . 4_554
O(25) Cs(3) Cs(8) O(33) 11.5(17) . . 3_556
O(25) Cs(3) Cs(8) O(34) -156.3(8) . . 4_554
Cs(8) Cs(3) O(28) W(6) -58.2(9) . 6_546 6_546
Cs(8) Cs(3) O(28) W(10) 133.3(14) . 6_546 6_546
O(28) Cs(3) Cs(8) O(19) 141.5(8) 6_546 . .
O(28) Cs(3) Cs(8) Cs(5) 5.3(9) 6_546 . 3_556
O(28) Cs(3) Cs(8) Cs(5) -77.9(9) 6_546 . 4_554
O(28) Cs(3) Cs(8) O(20) 43.6(7) 6_546 . 6_546
O(28) Cs(3) Cs(8) O(32) -102.3(7) 6_546 . 4_554
O(28) Cs(3) Cs(8) O(33) 118.3(18) 6_546 . 3_556
O(28) Cs(3) Cs(8) O(34) -49.5(9) 6_546 . 4_554
Cs(8) Cs(3) O(36) W(8) 143.0(10) . 4_554 4_554
Cs(8) Cs(3) O(36) W(10) -25.3(9) . 4_554 4_554
O(36) Cs(3) Cs(8) O(19) -133.3(8) 4_554 . .
O(36) Cs(3) Cs(8) Cs(5) 90.5(8) 4_554 . 3_556
O(36) Cs(3) Cs(8) Cs(5) 7.3(7) 4_554 . 4_554
O(36) Cs(3) Cs(8) O(20) 128.8(6) 4_554 . 6_546
O(36) Cs(3) Cs(8) O(32) -17.1(6) 4_554 . 4_554
O(36) Cs(3) Cs(8) O(33) -156.5(18) 4_554 . 3_556
O(36) Cs(3) Cs(8) O(34) 35.7(8) 4_554 . 4_554
O(10) Cs(3) O(20) W(6) -100.7(10) . 6_546 6_546
O(10) Cs(3) O(20) Cs(1) 50.5(9) . 6_546 .
O(10) Cs(3) O(20) Cs(8) 133.2(6) . 6_546 .
O(20) Cs(3) O(10) W(1) -48.3(15) 6_546 . .
O(20) Cs(3) O(10) Cs(2) -168.0(5) 6_546 . .
O(20) Cs(3) O(10) Cs(7) 91.1(8) 6_546 . 5_545
O(10) Cs(3) O(25) W(5) 75.0(7) . . .
O(10) Cs(3) O(25) W(7) -51.6(10) . . .
O(10) Cs(3) O(25) Cs(1) -169.8(7) . . .
O(25) Cs(3) O(10) W(1) -16.2(12) . . .
O(25) Cs(3) O(10) Cs(2) -135.9(6) . . .
O(25) Cs(3) O(10) Cs(7) 123.3(7) . . 5_545
O(10) Cs(3) O(28) W(6) 116.8(10) . 6_546 6_546
O(10) Cs(3) O(28) W(10) -51.6(19) . 6_546 6_546
O(28) Cs(3) O(10) W(1) -119.1(12) 6_546 . .
O(28) Cs(3) O(10) Cs(2) 121.2(9) 6_546 . .
O(28) Cs(3) O(10) Cs(7) 20.4(12) 6_546 . 5_545
O(10) Cs(3) O(36) W(8) 6.3(10) . 4_554 4_554
O(10) Cs(3) O(36) W(10) -162.0(9) . 4_554 4_554
O(36) Cs(3) O(10) W(1) 143.4(12) 4_554 . .
O(36) Cs(3) O(10) Cs(2) 23.7(7) 4_554 . .
O(36) Cs(3) O(10) Cs(7) -77.2(7) 4_554 . 5_545
O(20) Cs(3) O(25) W(5) -129.5(7) 6_546 . .
O(20) Cs(3) O(25) W(7) 103.9(11) 6_546 . .
O(20) Cs(3) O(25) Cs(1) -14.3(5) 6_546 . .
O(25) Cs(3) O(20) W(6) -136.2(10) . 6_546 6_546
O(25) Cs(3) O(20) Cs(1) 15.0(5) . 6_546 .
O(25) Cs(3) O(20) Cs(8) 97.7(5) . 6_546 .
O(20) Cs(3) O(28) W(6) -6.1(6) 6_546 6_546 6_546
O(20) Cs(3) O(28) W(10) -174.6(17) 6_546 6_546 6_546
O(28) Cs(3) O(20) W(6) 6.7(7) 6_546 6_546 6_546
O(28) Cs(3) O(20) Cs(1) 157.9(9) 6_546 6_546 .
O(28) Cs(3) O(20) Cs(8) -119.3(7) 6_546 6_546 .
O(20) Cs(3) O(36) W(8) -164.5(8) 6_546 4_554 4_554
O(20) Cs(3) O(36) W(10) 27.2(12) 6_546 4_554 4_554
O(36) Cs(3) O(20) W(6) 66.5(9) 4_554 6_546 6_546
O(36) Cs(3) O(20) Cs(1) -142.3(6) 4_554 6_546 .
O(36) Cs(3) O(20) Cs(8) -59.5(6) 4_554 6_546 .
O(25) Cs(3) O(28) W(6) 28.3(8) . 6_546 6_546
O(25) Cs(3) O(28) W(10) -140.1(13) . 6_546 6_546
O(28) Cs(3) O(25) W(5) -159.3(6) 6_546 . .
O(28) Cs(3) O(25) W(7) 74.1(10) 6_546 . .
O(28) Cs(3) O(25) Cs(1) -44.2(6) 6_546 . .
O(25) Cs(3) O(36) W(8) 106.3(16) . 4_554 4_554
O(25) Cs(3) O(36) W(10) -62(2) . 4_554 4_554
O(36) Cs(3) O(25) W(5) -30(2) 4_554 . .
O(36) Cs(3) O(25) W(7) -156.5(14) 4_554 . .
O(36) Cs(3) O(25) Cs(1) 85.3(19) 4_554 . .
O(28) Cs(3) O(36) W(8) -121.4(9) 6_546 4_554 4_554
O(28) Cs(3) O(36) W(10) 70.3(10) 6_546 4_554 4_554
O(36) Cs(3) O(28) W(6) -136.1(8) 4_554 6_546 6_546
O(36) Cs(3) O(28) W(10) 55.5(14) 4_554 6_546 6_546
O(4) Cs(4) O(4) W(2) 69.3(12) . 2_656 2_656
O(4) Cs(4) O(4) Zr(1) -100.8(8) . 2_656 2_656
O(4) Cs(4) O(4) W(2) 69.3(12) 2_656 . .
O(4) Cs(4) O(4) Zr(1) -100.8(8) 2_656 . .
O(4) Cs(4) O(5) W(3) -174.4(11) . 7_556 7_556
O(4) Cs(4) O(5) Zr(1) -4.1(6) . 7_556 .
O(5) Cs(4) O(4) W(2) 174.2(12) 7_556 . .
O(5) Cs(4) O(4) Zr(1) 4.1(6) 7_556 . .
O(4) Cs(4) O(5) W(3) -64.2(9) . 8_555 8_555
O(5) Cs(4) O(4) W(2) 4.4(11) 8_555 . .
O(5) Cs(4) O(4) Zr(1) -165.7(6) 8_555 . .
O(4) Cs(4) O(12) W(2) -11.9(8) . . .
O(4) Cs(4) O(12) Cs(6) -168(2) . . 8_555
O(12) Cs(4) O(4) W(2) 11.3(7) . . .
O(12) Cs(4) O(4) Zr(1) -158.8(12) . . .
O(4) Cs(4) O(12) W(2) -145.4(10) . 2_656 2_656
O(12) Cs(4) O(4) W(2) 109.3(9) 2_656 . .
O(12) Cs(4) O(4) Zr(1) -60.8(8) 2_656 . .
O(4) Cs(4) O(16) W(3) 23.7(9) . 7_556 7_556
O(16) Cs(4) O(4) W(2) 162.1(8) 7_556 . .
O(16) Cs(4) O(4) Zr(1) -8.0(8) 7_556 . .
O(4) Cs(4) O(16) W(3) 144.6(8) . 8_555 8_555
O(16) Cs(4) O(4) W(2) -33.8(9) 8_555 . .
O(16) Cs(4) O(4) Zr(1) 156.1(8) 8_555 . .
O(4) Cs(4) O(5) W(3) -64.2(9) 2_656 7_556 7_556
O(4) Cs(4) O(5) Zr(1) 106.1(9) 2_656 7_556 .
O(5) Cs(4) O(4) W(2) 4.4(11) 7_556 2_656 2_656
O(5) Cs(4) O(4) Zr(1) -165.7(6) 7_556 2_656 2_656
O(4) Cs(4) O(5) W(3) -174.4(11) 2_656 8_555 8_555
O(5) Cs(4) O(4) W(2) 174.2(12) 8_555 2_656 2_656
O(5) Cs(4) O(4) Zr(1) 4.1(6) 8_555 2_656 2_656
O(4) Cs(4) O(12) W(2) -145.4(10) 2_656 . .
O(4) Cs(4) O(12) Cs(6) 58.4(16) 2_656 . 8_555
O(12) Cs(4) O(4) W(2) 109.3(9) . 2_656 2_656
O(12) Cs(4) O(4) Zr(1) -60.8(8) . 2_656 2_656
O(4) Cs(4) O(12) W(2) -11.9(8) 2_656 2_656 2_656
O(12) Cs(4) O(4) W(2) 11.3(7) 2_656 2_656 2_656
O(12) Cs(4) O(4) Zr(1) -158.8(12) 2_656 2_656 2_656
O(4) Cs(4) O(16) W(3) 144.6(8) 2_656 7_556 7_556
O(16) Cs(4) O(4) W(2) -33.8(9) 7_556 2_656 2_656
O(16) Cs(4) O(4) Zr(1) 156.1(8) 7_556 2_656 2_656
O(4) Cs(4) O(16) W(3) 23.7(9) 2_656 8_555 8_555
O(16) Cs(4) O(4) W(2) 162.1(8) 8_555 2_656 2_656
O(16) Cs(4) O(4) Zr(1) -8.0(8) 8_555 2_656 2_656
O(5) Cs(4) O(5) W(3) -117(3) 7_556 8_555 8_555
O(5) Cs(4) O(5) W(3) -117(3) 8_555 7_556 7_556
O(5) Cs(4) O(5) Zr(1) 54(4) 8_555 7_556 .
O(5) Cs(4) O(12) W(2) -26.4(11) 7_556 . .
O(5) Cs(4) O(12) Cs(6) 177.4(15) 7_556 . 8_555
O(12) Cs(4) O(5) W(3) -161.1(8) . 7_556 7_556
O(12) Cs(4) O(5) Zr(1) 9.2(9) . 7_556 .
O(5) Cs(4) O(12) W(2) 161.6(12) 7_556 2_656 2_656
O(12) Cs(4) O(5) W(3) -69.8(9) 2_656 7_556 7_556
O(12) Cs(4) O(5) Zr(1) 100.5(8) 2_656 7_556 .
O(5) Cs(4) O(16) W(3) 10.5(6) 7_556 7_556 7_556
O(16) Cs(4) O(5) W(3) -9.9(6) 7_556 7_556 7_556
O(16) Cs(4) O(5) Zr(1) 160.4(11) 7_556 7_556 .
O(5) Cs(4) O(16) W(3) 176.5(6) 7_556 8_555 8_555
O(16) Cs(4) O(5) W(3) 146.0(7) 8_555 7_556 7_556
O(16) Cs(4) O(5) Zr(1) -43.7(10) 8_555 7_556 .
O(5) Cs(4) O(12) W(2) 161.6(12) 8_555 . .
O(5) Cs(4) O(12) Cs(6) 5.4(15) 8_555 . 8_555
O(12) Cs(4) O(5) W(3) -69.8(9) . 8_555 8_555
O(5) Cs(4) O(12) W(2) -26.4(11) 8_555 2_656 2_656
O(12) Cs(4) O(5) W(3) -161.1(7) 2_656 8_555 8_555
O(5) Cs(4) O(16) W(3) 176.5(6) 8_555 7_556 7_556
O(16) Cs(4) O(5) W(3) 146.0(7) 7_556 8_555 8_555
O(5) Cs(4) O(16) W(3) 10.5(6) 8_555 8_555 8_555
O(16) Cs(4) O(5) W(3) -9.9(6) 8_555 8_555 8_555
O(12) Cs(4) O(12) W(2) -96.5(10) . 2_656 2_656
O(12) Cs(4) O(12) W(2) -96.5(10) 2_656 . .
O(12) Cs(4) O(12) Cs(6) 107.3(16) 2_656 . 8_555
O(12) Cs(4) O(16) W(3) 61.3(12) . 7_556 7_556
O(16) Cs(4) O(12) W(2) -63.6(14) 7_556 . .
O(16) Cs(4) O(12) Cs(6) 140.3(13) 7_556 . 8_555
O(12) Cs(4) O(16) W(3) 103.2(9) . 8_555 8_555
O(16) Cs(4) O(12) W(2) 107.5(11) 8_555 . .
O(16) Cs(4) O(12) Cs(6) -48.7(14) 8_555 . 8_555
O(12) Cs(4) O(16) W(3) 103.2(9) 2_656 7_556 7_556
O(16) Cs(4) O(12) W(2) 107.5(11) 7_556 2_656 2_656
O(12) Cs(4) O(16) W(3) 61.3(12) 2_656 8_555 8_555
O(16) Cs(4) O(12) W(2) -63.6(14) 8_555 2_656 2_656
O(16) Cs(4) O(16) W(3) -94.6(15) 7_556 8_555 8_555
O(16) Cs(4) O(16) W(3) -94.6(15) 8_555 7_556 7_556
Cs(8) Cs(5) O(17) W(3) 10.4(9) 3_556 . .
Cs(8) Cs(5) O(17) W(4) -114.4(8) 3_556 . .
Cs(8) Cs(5) O(17) Cs(6) 153.7(4) 3_556 . .
O(17) Cs(5) Cs(8) Cs(3) -103.4(7) . 3_556 3_556
O(17) Cs(5) Cs(8) O(19) 4.1(10) . 3_556 3_556
O(17) Cs(5) Cs(8) O(33) 42.2(10) . 3_556 .
Cs(8) Cs(5) O(23) W(3) 134.3(6) 3_556 . .
Cs(8) Cs(5) O(23) W(9) -41.4(6) 3_556 . .
O(23) Cs(5) Cs(8) Cs(3) -118.6(8) . 3_556 3_556
O(23) Cs(5) Cs(8) O(19) -11.1(8) . 3_556 3_556
O(23) Cs(5) Cs(8) O(33) 27.0(10) . 3_556 .
Cs(8) Cs(5) O(27) W(6) -48.2(13) 3_556 8_454 8_454
Cs(8) Cs(5) O(27) W(8) 143.6(16) 3_556 8_454 8_454
O(27) Cs(5) Cs(8) Cs(3) 1.2(9) 8_454 3_556 3_556
O(27) Cs(5) Cs(8) O(19) 108.7(9) 8_454 3_556 3_556
O(27) Cs(5) Cs(8) O(33) 146.8(10) 8_454 3_556 .
Cs(8) Cs(5) O(34) W(10) 59(2) 3_556 2_556 2_556
Cs(8) Cs(5) O(34) Cs(7) 168.3(7) 3_556 2_556 .
O(34) Cs(5) Cs(8) Cs(3) 69.2(8) 2_556 3_556 3_556
O(34) Cs(5) Cs(8) O(19) 176.7(9) 2_556 3_556 3_556
O(34) Cs(5) Cs(8) O(33) -145.2(10) 2_556 3_556 .
O(17) Cs(5) O(23) W(3) -31.2(5) . . .
O(17) Cs(5) O(23) W(9) 153.1(10) . . .
O(23) Cs(5) O(17) W(3) 31.2(6) . . .
O(23) Cs(5) O(17) W(4) -93.7(9) . . .
O(23) Cs(5) O(17) Cs(6) 174.5(7) . . .
O(17) Cs(5) O(27) W(6) 87.9(12) . 8_454 8_454
O(17) Cs(5) O(27) W(8) -80.3(16) . 8_454 8_454
O(27) Cs(5) O(17) W(3) -90.4(7) 8_454 . .
O(27) Cs(5) O(17) W(4) 144.8(8) 8_454 . .
O(27) Cs(5) O(17) Cs(6) 52.9(5) 8_454 . .
O(17) Cs(5) O(34) W(10) -145(2) . 2_556 2_556
O(17) Cs(5) O(34) Cs(7) -35(2) . 2_556 .
O(34) Cs(5) O(17) W(3) -141(2) 2_556 . .
O(34) Cs(5) O(17) W(4) 94(2) 2_556 . .
O(34) Cs(5) O(17) Cs(6) 2(2) 2_556 . .
O(23) Cs(5) O(27) W(6) 41.3(15) . 8_454 8_454
O(23) Cs(5) O(27) W(8) -126.9(15) . 8_454 8_454
O(27) Cs(5) O(23) W(3) 44.1(9) 8_454 . .
O(27) Cs(5) O(23) W(9) -131.5(8) 8_454 . .
O(23) Cs(5) O(34) W(10) 45(3) . 2_556 2_556
O(23) Cs(5) O(34) Cs(7) 154.5(8) . 2_556 .
O(34) Cs(5) O(23) W(3) 145.8(9) 2_556 . .
O(34) Cs(5) O(23) W(9) -29.9(14) 2_556 . .
O(27) Cs(5) O(34) W(10) 162(3) 8_454 2_556 2_556
O(27) Cs(5) O(34) Cs(7) -88.8(5) 8_454 2_556 .
O(34) Cs(5) O(27) W(6) -102.6(13) 2_556 8_454 8_454
O(34) Cs(5) O(27) W(8) 89.2(17) 2_556 8_454 8_454
O(12) Cs(6) O(17) W(3) -27(2) 8_454 . .
O(12) Cs(6) O(17) W(4) 136.5(12) 8_454 . .
O(12) Cs(6) O(17) Cs(5) -104.2(5) 8_454 . .
O(17) Cs(6) O(12) W(2) 142.8(12) . 8_454 8_454
O(12) Cs(6) O(18) W(4) -35.5(15) 8_454 . .
O(12) Cs(6) O(18) Cs(2) 66.9(6) 8_454 . 7_556
O(12) Cs(6) O(18) Cs(7) -154.0(6) 8_454 . 2_556
O(18) Cs(6) O(12) W(2) 176.7(9) . 8_454 8_454
O(12) Cs(6) O(22) W(2) -1.2(6) 8_454 8_454 8_454
O(12) Cs(6) O(22) W(8) 150.1(10) 8_454 8_454 8_454
O(22) Cs(6) O(12) W(2) 1.4(8) 8_454 8_454 8_454
O(12) Cs(6) O(31) W(8) -1.8(10) 8_454 8_454 8_454
O(12) Cs(6) O(31) Cs(7) 150.4(6) 8_454 8_454 .
O(31) Cs(6) O(12) W(2) 16.7(11) 8_454 8_454 8_454
O(17) Cs(6) O(18) W(4) 3.5(10) . . .
O(17) Cs(6) O(18) Cs(2) 105.9(9) . . 7_556
O(17) Cs(6) O(18) Cs(7) -115.0(9) . . 2_556
O(18) Cs(6) O(17) W(3) -166(2) . . .
O(18) Cs(6) O(17) W(4) -3.1(9) . . .
O(18) Cs(6) O(17) Cs(5) 116.3(9) . . .
O(17) Cs(6) O(22) W(2) -37.9(11) . 8_454 8_454
O(17) Cs(6) O(22) W(8) 113.4(8) . 8_454 8_454
O(22) Cs(6) O(17) W(3) 3(2) 8_454 . .
O(22) Cs(6) O(17) W(4) 166.7(10) 8_454 . .
O(22) Cs(6) O(17) Cs(5) -73.9(7) 8_454 . .
O(17) Cs(6) O(31) W(8) -71.6(13) . 8_454 8_454
O(17) Cs(6) O(31) Cs(7) 80.6(10) . 8_454 .
O(31) Cs(6) O(17) W(3) 61(2) 8_454 . .
O(31) Cs(6) O(17) W(4) -135.6(10) 8_454 . .
O(31) Cs(6) O(17) Cs(5) -16.3(9) 8_454 . .
O(18) Cs(6) O(22) W(2) -14(2) . 8_454 8_454
O(18) Cs(6) O(22) W(8) 137(2) . 8_454 8_454
O(22) Cs(6) O(18) W(4) -25(3) 8_454 . .
O(22) Cs(6) O(18) Cs(2) 77(2) 8_454 . 7_556
O(22) Cs(6) O(18) Cs(7) -144(2) 8_454 . 2_556
O(18) Cs(6) O(31) W(8) -149.7(10) . 8_454 8_454
O(18) Cs(6) O(31) Cs(7) 2.5(14) . 8_454 .
O(31) Cs(6) O(18) W(4) 111.2(15) 8_454 . .
O(31) Cs(6) O(18) Cs(2) -146.4(9) 8_454 . 7_556
O(31) Cs(6) O(18) Cs(7) -7.3(12) 8_454 . 2_556
O(22) Cs(6) O(31) W(8) 12.7(7) 8_454 8_454 8_454
O(22) Cs(6) O(31) Cs(7) 164.9(9) 8_454 8_454 .
O(31) Cs(6) O(22) W(2) -162.6(10) 8_454 8_454 8_454
O(31) Cs(6) O(22) W(8) -11.3(6) 8_454 8_454 8_454
Cs(3) Cs(7) O(10) W(1) 105(2) 5_455 5_455 5_455
Cs(3) Cs(7) O(10) Cs(2) -104.8(7) 5_455 5_455 5_455
Cs(3) Cs(7) O(18) W(4) 79.8(8) 5_455 2_556 2_556
Cs(3) Cs(7) O(18) Cs(6) -170.7(4) 5_455 2_556 2_556
Cs(3) Cs(7) O(24) W(4) -88.4(5) 5_455 2_556 2_556
Cs(3) Cs(7) O(24) W(10) 61.3(7) 5_455 2_556 2_556
Cs(3) Cs(7) O(31) W(8) -45.8(16) 5_455 8_454 8_454
Cs(3) Cs(7) O(31) Cs(6) 179.2(7) 5_455 8_454 .
Cs(3) Cs(7) O(34) W(10) -72.5(7) 5_455 2_556 2_556
Cs(3) Cs(7) O(34) Cs(5) 129.1(5) 5_455 2_556 .
O(10) Cs(7) O(18) W(4) 134.8(8) 5_455 2_556 2_556
O(10) Cs(7) O(18) Cs(6) -115.7(6) 5_455 2_556 2_556
O(18) Cs(7) O(10) W(1) 23.8(19) 2_556 5_455 5_455
O(18) Cs(7) O(10) Cs(2) 174.2(5) 2_556 5_455 5_455
O(18) Cs(7) O(10) Cs(3) -81.1(6) 2_556 5_455 5_455
O(10) Cs(7) O(24) W(4) -56.2(10) 5_455 2_556 2_556
O(10) Cs(7) O(24) W(10) 93.5(12) 5_455 2_556 2_556
O(24) Cs(7) O(10) W(1) 65.1(19) 2_556 5_455 5_455
O(24) Cs(7) O(10) Cs(2) -144.5(8) 2_556 5_455 5_455
O(24) Cs(7) O(10) Cs(3) -39.8(10) 2_556 5_455 5_455
O(10) Cs(7) O(31) W(8) -105.3(17) 5_455 8_454 8_454
O(10) Cs(7) O(31) Cs(6) 119.7(7) 5_455 8_454 .
O(31) Cs(7) O(10) W(1) -177.1(19) 8_454 5_455 5_455
O(31) Cs(7) O(10) Cs(2) -26.8(6) 8_454 5_455 5_455
O(31) Cs(7) O(10) Cs(3) 78.0(6) 8_454 5_455 5_455
O(10) Cs(7) O(34) W(10) -92.2(15) 5_455 2_556 2_556
O(10) Cs(7) O(34) Cs(5) 109.4(12) 5_455 2_556 .
O(34) Cs(7) O(10) W(1) 128.5(16) 2_556 5_455 5_455
O(34) Cs(7) O(10) Cs(2) -81.1(13) 2_556 5_455 5_455
O(34) Cs(7) O(10) Cs(3) 23.6(14) 2_556 5_455 5_455
O(18) Cs(7) O(24) W(4) 3.6(5) 2_556 2_556 2_556
O(18) Cs(7) O(24) W(10) 153.2(10) 2_556 2_556 2_556
O(24) Cs(7) O(18) W(4) -4.7(6) 2_556 2_556 2_556
O(24) Cs(7) O(18) Cs(6) 104.8(6) 2_556 2_556 2_556
O(18) Cs(7) O(31) W(8) -36(2) 2_556 8_454 8_454
O(18) Cs(7) O(31) Cs(6) -171.2(14) 2_556 8_454 .
O(31) Cs(7) O(18) W(4) 71(2) 8_454 2_556 2_556
O(31) Cs(7) O(18) Cs(6) -179.7(12) 8_454 2_556 2_556
O(18) Cs(7) O(34) W(10) 14.4(8) 2_556 2_556 2_556
O(18) Cs(7) O(34) Cs(5) -144.0(5) 2_556 2_556 .
O(34) Cs(7) O(18) W(4) 0.9(9) 2_556 2_556 2_556
O(34) Cs(7) O(18) Cs(6) 110.4(5) 2_556 2_556 2_556
O(24) Cs(7) O(31) W(8) 24(2) 2_556 8_454 8_454
O(24) Cs(7) O(31) Cs(6) -111.3(8) 2_556 8_454 .
O(31) Cs(7) O(24) W(4) -150.7(8) 8_454 2_556 2_556
O(31) Cs(7) O(24) W(10) -1.1(12) 8_454 2_556 2_556
O(24) Cs(7) O(34) W(10) 20.3(6) 2_556 2_556 2_556
O(24) Cs(7) O(34) Cs(5) -138.1(7) 2_556 2_556 .
O(34) Cs(7) O(24) W(4) -168.7(8) 2_556 2_556 2_556
O(34) Cs(7) O(24) W(10) -19.0(6) 2_556 2_556 2_556
O(31) Cs(7) O(34) W(10) -144.3(9) 8_454 2_556 2_556
O(31) Cs(7) O(34) Cs(5) 57.3(6) 8_454 2_556 .
O(34) Cs(7) O(31) W(8) 36.7(16) 2_556 8_454 8_454
O(34) Cs(7) O(31) Cs(6) -98.3(7) 2_556 8_454 .
Cs(3) Cs(8) O(19) W(5) -34.5(18) . . .
Cs(3) Cs(8) O(20) W(6) -77.2(13) . 6_546 6_546
Cs(3) Cs(8) O(20) Cs(1) 114.4(5) . 6_546 .
Cs(3) Cs(8) O(32) W(9) -121.8(8) . 4_554 4_554
Cs(3) Cs(8) O(32) W(10) 64.3(6) . 4_554 4_554
Cs(3) Cs(8) O(33) W(9) -93(2) . 3_556 3_556
Cs(3) Cs(8) O(34) W(10) -73.6(8) . 4_554 4_554
Cs(5) Cs(8) O(19) W(5) 89.0(17) 3_556 . .
Cs(5) Cs(8) O(20) W(6) 67.6(12) 3_556 6_546 6_546
Cs(5) Cs(8) O(20) Cs(1) -100.8(6) 3_556 6_546 .
Cs(5) Cs(8) O(20) Cs(3) 144.8(5) 3_556 6_546 .
Cs(5) Cs(8) O(32) W(9) 115.3(8) 3_556 4_554 4_554
Cs(5) Cs(8) O(32) W(10) -58.6(6) 3_556 4_554 4_554
Cs(5) Cs(8) O(33) W(9) 33(2) 3_556 3_556 3_556
Cs(5) Cs(8) O(34) W(10) 160.1(10) 3_556 4_554 4_554
O(19) Cs(8) O(20) W(6) -154.9(13) . 6_546 6_546
O(19) Cs(8) O(20) Cs(1) 36.6(7) . 6_546 .
O(19) Cs(8) O(20) Cs(3) -77.7(5) . 6_546 .
O(20) Cs(8) O(19) W(5) 27.7(19) 6_546 . .
O(19) Cs(8) O(32) W(9) -39.9(10) . 4_554 4_554
O(19) Cs(8) O(32) W(10) 146.1(6) . 4_554 4_554
O(32) Cs(8) O(19) W(5) -125.9(17) 4_554 . .
O(19) Cs(8) O(33) W(9) -118(2) . 3_556 3_556
O(33) Cs(8) O(19) W(5) 130(2) 3_556 . .
O(19) Cs(8) O(34) W(10) -29(3) . 4_554 4_554
O(34) Cs(8) O(19) W(5) -80(4) 4_554 . .
O(20) Cs(8) O(32) W(9) -174.8(9) 6_546 4_554 4_554
O(20) Cs(8) O(32) W(10) 11.3(13) 6_546 4_554 4_554
O(32) Cs(8) O(20) W(6) -14(2) 4_554 6_546 6_546
O(32) Cs(8) O(20) Cs(1) 177.3(8) 4_554 6_546 .
O(32) Cs(8) O(20) Cs(3) 63.0(10) 4_554 6_546 .
O(20) Cs(8) O(33) W(9) -31(2) 6_546 3_556 3_556
O(33) Cs(8) O(20) W(6) 139.3(13) 3_556 6_546 6_546
O(33) Cs(8) O(20) Cs(1) -29.2(8) 3_556 6_546 .
O(33) Cs(8) O(20) Cs(3) -143.5(7) 3_556 6_546 .
O(20) Cs(8) O(34) W(10) -136.6(9) 6_546 4_554 4_554
O(34) Cs(8) O(20) W(6) 10.4(14) 4_554 6_546 6_546
O(34) Cs(8) O(20) Cs(1) -158.1(6) 4_554 6_546 .
O(34) Cs(8) O(20) Cs(3) 87.6(6) 4_554 6_546 .
O(32) Cs(8) O(33) W(9) 131(2) 4_554 3_556 3_556
O(33) Cs(8) O(32) W(9) 33.3(12) 3_556 4_554 4_554
O(33) Cs(8) O(32) W(10) -140.7(8) 3_556 4_554 4_554
O(32) Cs(8) O(34) W(10) 24.4(7) 4_554 4_554 4_554
O(34) Cs(8) O(32) W(9) 153.9(10) 4_554 4_554 4_554
O(34) Cs(8) O(32) W(10) -20.1(5) 4_554 4_554 4_554
O(33) Cs(8) O(34) W(10) 115.6(14) 3_556 4_554 4_554
O(34) Cs(8) O(33) W(9) 72(3) 4_554 3_556 3_556
O(1) Zr(1) O(2) Cs(2) -4(2) . . .
O(2) Zr(1) O(1) Zr(1) 179.0(12) . . 7_556
O(1) Zr(1) O(3) W(1) -110.1(19) . . .
O(1) Zr(1) O(3) Cs(2) 107.5(9) . . .
O(3) Zr(1) O(1) Zr(1) 133.5(14) . . 7_556
O(1) Zr(1) O(4) W(2) 53(2) . . .
O(1) Zr(1) O(4) Cs(4) -143.0(7) . . .
O(4) Zr(1) O(1) Zr(1) 57.0(16) . . 7_556
O(1) Zr(1) O(5) W(3) -51(2) . 7_556 7_556
O(1) Zr(1) O(5) Cs(4) 146.4(9) . 7_556 .
O(5) Zr(1) O(1) Zr(1) -66.9(18) 7_556 . 7_556
O(1) Zr(1) O(6) W(4) 100.0(15) . 7_556 7_556
O(1) Zr(1) O(6) Cs(2) -109.8(7) . 7_556 .
O(6) Zr(1) O(1) Zr(1) -140.9(13) 7_556 . 7_556
O(1) Zr(1) O(2) Cs(2) 174.7(15) 7_556 . .
O(2) Zr(1) O(1) Zr(1) -179.0(12) . 7_556 7_556
O(1) Zr(1) O(3) W(1) -51.7(18) 7_556 . .
O(1) Zr(1) O(3) Cs(2) 166.0(7) 7_556 . .
O(3) Zr(1) O(1) Zr(1) -66.2(15) . 7_556 7_556
O(1) Zr(1) O(4) W(2) 105(2) 7_556 . .
O(1) Zr(1) O(4) Cs(4) -91.1(9) 7_556 . .
O(4) Zr(1) O(1) Zr(1) -140.5(14) . 7_556 7_556
O(1) Zr(1) O(5) W(3) -109.6(19) 7_556 7_556 7_556
O(1) Zr(1) O(5) Cs(4) 87.4(9) 7_556 7_556 .
O(5) Zr(1) O(1) Zr(1) 132.0(13) 7_556 7_556 7_556
O(1) Zr(1) O(6) W(4) 47(2) 7_556 7_556 7_556
O(1) Zr(1) O(6) Cs(2) -162.4(8) 7_556 7_556 .
O(6) Zr(1) O(1) Zr(1) 58.1(17) 7_556 7_556 7_556
O(2) Zr(1) O(3) W(1) 95.0(17) . . .
O(2) Zr(1) O(3) Cs(2) -47.4(7) . . .
O(3) Zr(1) O(2) Cs(2) 45.3(8) . . .
O(2) Zr(1) O(4) W(2) -97(2) . . .
O(2) Zr(1) O(4) Cs(4) 67.2(8) . . .
O(4) Zr(1) O(2) Cs(2) 134.0(10) . . .
O(2) Zr(1) O(5) W(3) 97(2) . 7_556 7_556
O(2) Zr(1) O(5) Cs(4) -66.2(8) . 7_556 .
O(5) Zr(1) O(2) Cs(2) -133.1(10) 7_556 . .
O(2) Zr(1) O(6) W(4) -102.4(16) . 7_556 7_556
O(2) Zr(1) O(6) Cs(2) 47.7(6) . 7_556 .
O(6) Zr(1) O(2) Cs(2) -46.4(7) 7_556 . .
O(3) Zr(1) O(4) W(2) -25(2) . . .
O(3) Zr(1) O(4) Cs(4) 139.1(9) . . .
O(4) Zr(1) O(3) W(1) 22.5(17) . . .
O(4) Zr(1) O(3) Cs(2) -119.9(8) . . .
O(3) Zr(1) O(5) W(3) 94(2) . 7_556 7_556
O(3) Zr(1) O(5) Cs(4) -68.6(16) . 7_556 .
O(5) Zr(1) O(3) W(1) 97(2) 7_556 . .
O(5) Zr(1) O(3) Cs(2) -44.9(15) 7_556 . .
O(3) Zr(1) O(6) W(4) -173.5(15) . 7_556 7_556
O(3) Zr(1) O(6) Cs(2) -23.4(6) . 7_556 .
O(6) Zr(1) O(3) W(1) 166.0(17) 7_556 . .
O(6) Zr(1) O(3) Cs(2) 23.7(5) 7_556 . .
O(4) Zr(1) O(5) W(3) 168.0(19) . 7_556 7_556
O(4) Zr(1) O(5) Cs(4) 5.0(8) . 7_556 .
O(5) Zr(1) O(4) W(2) -169(2) 7_556 . .
O(5) Zr(1) O(4) Cs(4) -5.0(8) 7_556 . .
O(4) Zr(1) O(6) W(4) -101.9(17) . 7_556 7_556
O(4) Zr(1) O(6) Cs(2) 48.3(14) . 7_556 .
O(6) Zr(1) O(4) W(2) -97(2) 7_556 . .
O(6) Zr(1) O(4) Cs(4) 66.6(13) 7_556 . .
O(5) Zr(1) O(6) W(4) -28.3(14) 7_556 7_556 7_556
O(5) Zr(1) O(6) Cs(2) 121.8(6) 7_556 7_556 .
O(6) Zr(1) O(5) W(3) 24.7(18) 7_556 7_556 7_556
O(6) Zr(1) O(5) Cs(4) -138.4(7) 7_556 7_556 .
O(8) Si(1) O(14) W(3) 108.4(17) . . .
O(8) Si(1) O(14) W(4) -109.2(18) . . .
O(14) Si(1) O(8) W(1) -114.5(13) . . .
O(14) Si(1) O(8) W(2) 110.8(12) . . .
O(8) Si(1) O(37) W(5) -59.8(14) . . .
O(8) Si(1) O(37) W(7) 58.0(19) . . .
O(8) Si(1) O(37) W(9) -178.1(11) . . .
O(37) Si(1) O(8) W(1) 5.0(17) . . .
O(37) Si(1) O(8) W(2) -129.6(12) . . .
O(8) Si(1) O(38) W(6) 61.0(13) . . .
O(8) Si(1) O(38) W(8) -58.4(16) . . .
O(8) Si(1) O(38) W(10) 176.9(10) . . .
O(38) Si(1) O(8) W(1) 126.2(13) . . .
O(38) Si(1) O(8) W(2) -8.5(16) . . .
O(14) Si(1) O(37) W(5) 62.4(18) . . .
O(14) Si(1) O(37) W(7) -179.8(11) . . .
O(14) Si(1) O(37) W(9) -55.9(18) . . .
O(37) Si(1) O(14) W(3) -11(2) . . .
O(37) Si(1) O(14) W(4) 131.3(17) . . .
O(14) Si(1) O(38) W(6) -61.7(15) . . .
O(14) Si(1) O(38) W(8) 178.9(13) . . .
O(14) Si(1) O(38) W(10) 54.2(15) . . .
O(38) Si(1) O(14) W(3) -130.6(16) . . .
O(38) Si(1) O(14) W(4) 12(2) . . .
O(37) Si(1) O(38) W(6) -179.5(9) . . .
O(37) Si(1) O(38) W(8) 61.1(16) . . .
O(37) Si(1) O(38) W(10) -63.6(13) . . .
O(38) Si(1) O(37) W(5) 179.5(10) . . .
O(38) Si(1) O(37) W(7) -62.7(19) . . .
O(38) Si(1) O(37) W(9) 61.2(13) . . .
